data_4337244
loop_
_publ_author_name
'Keter, Frankline K.'
'Guzei, Ilia A.'
'Nell, Margo'
'Zyl, Werner E van'
'Darkwa, James'

_publ_section_title
;
 Phosphinogold(I) dithiocarbamate complexes: effect of the nature of
 phosphine ligand on anticancer properties.
;
_journal_issue 4
_journal_name_full 'Inorganic chemistry'
_journal_page_first 2058
_journal_page_last 2067
_journal_paper_doi 10.1021/ic4025926
_journal_volume 53
_journal_year 2014
_chemical_formula_moiety 'C156 H144 Au18 Cl2 P12 S8'
_chemical_formula_sum 'C156 H144 Au18 Cl2 P12 S8'
_chemical_formula_weight 6263.13
_chemical_name_systematic
;
 ?
;
_space_group_IT_number 14
_symmetry_cell_setting monoclinic
_symmetry_Int_Tables_number 14
_symmetry_space_group_name_Hall '-P 2yn'
_symmetry_space_group_name_H-M 'P 1 21/n 1'
_atom_sites_solution_hydrogens geom
_atom_sites_solution_primary direct
_atom_sites_solution_secondary difmap
_audit_creation_method
;
manual editing of the CIF file 
created by SHELXTL Ver. 6.10
and processed with modiCIfer-03272007. 
;
_cell_angle_alpha 90.00
_cell_angle_beta 92.4570(10)
_cell_angle_gamma 90.00
_cell_formula_units_Z 4
_cell_length_a 17.6854(7)
_cell_length_b 34.4361(14)
_cell_length_c 29.1894(12)
_cell_measurement_reflns_used 33543
_cell_measurement_temperature 105(2)
_cell_measurement_theta_max 26.3708
_cell_measurement_theta_min 2.1946
_cell_volume 17760.5(12)
_computing_cell_refinement 'SAINT Ver. 7.24A (Bruker-AXS, 2007)'
_computing_data_collection 'SMART Ver. 5.622 (Bruker-AXS, 2000)'
_computing_data_reduction 'SAINT Ver. 7.24A'
_computing_molecular_graphics SHELXTL
_computing_publication_material SHELXTL
_computing_structure_refinement SHELXTL
_computing_structure_solution 'SHELXTL (Bruker-AXS, 2007)'
_diffrn_ambient_temperature 105(2)
_diffrn_measured_fraction_theta_full 0.998
_diffrn_measured_fraction_theta_max 0.998
_diffrn_measurement_device_type 'Bruker CCD-1000 area detector'
_diffrn_measurement_method '0.30\% \w and 0.4 \% \f scans'
_diffrn_radiation_monochromator graphite
_diffrn_radiation_source 'fine-focus sealed tube'
_diffrn_radiation_type Mo-K\a
_diffrn_radiation_wavelength 0.71073
_diffrn_reflns_av_R_equivalents 0.0774
_diffrn_reflns_av_sigmaI/netI 0.0588
_diffrn_reflns_limit_h_max 21
_diffrn_reflns_limit_h_min -21
_diffrn_reflns_limit_k_max 40
_diffrn_reflns_limit_k_min -40
_diffrn_reflns_limit_l_max 34
_diffrn_reflns_limit_l_min -34
_diffrn_reflns_number 188093
_diffrn_reflns_theta_full 25.02
_diffrn_reflns_theta_max 25.02
_diffrn_reflns_theta_min 0.91
_diffrn_standards_number 0
_exptl_absorpt_coefficient_mu 15.077
_exptl_absorpt_correction_T_max 0.4649
_exptl_absorpt_correction_T_min 0.1524
_exptl_absorpt_correction_type multi-scan
_exptl_absorpt_process_details
;
SADABS  (Bruker-AXS, 2007)
;
_exptl_crystal_colour yellow
_exptl_crystal_density_diffrn 2.342
_exptl_crystal_density_method 'not measured'
_exptl_crystal_description plate
_exptl_crystal_F_000 11376
_exptl_crystal_size_max 0.20
_exptl_crystal_size_mid 0.20
_exptl_crystal_size_min 0.06
_platon_squeeze_details
;
;
_refine_diff_density_max 2.135
_refine_diff_density_min -1.443
_refine_diff_density_rms 0.294
_refine_ls_extinction_method none
_refine_ls_goodness_of_fit_ref 1.019
_refine_ls_hydrogen_treatment constr
_refine_ls_matrix_type full
_refine_ls_number_parameters 670
_refine_ls_number_reflns 31280
_refine_ls_number_restraints 5
_refine_ls_restrained_S_all 1.020
_refine_ls_R_factor_all 0.0677
_refine_ls_R_factor_gt 0.0473
_refine_ls_shift/su_max 0.001
_refine_ls_shift/su_mean 0.000
_refine_ls_structure_factor_coef Fsqd
_refine_ls_weighting_details 'calc w=1/[\s^2^(Fo^2^)+(0.0827P)^2^+17.4726P] where P=(Fo^2^+2Fc^2^)/3'
_refine_ls_weighting_scheme calc
_refine_ls_wR_factor_gt 0.1258
_refine_ls_wR_factor_ref 0.1347
_reflns_number_gt 23743
_reflns_number_total 31280
_reflns_threshold_expression I>2\s(I)
_cod_data_source_file ic4025926_si_003.cif
_cod_data_source_block darkwa70
_cod_depositor_comments
;
The following automatic conversions were performed:

'_symmetry_cell_setting' value 'Monoclinic' changed to 'monoclinic'
according to
/usr/data/users/saulius/automatic-downloads/current/ACS/lib/dictionaries/cif_core.dic
dictionary named 'cif_core.dic' version 2.4.2 from 2011-04-26.

Automatic conversion script
Id: cif_fix_values 2281 2013-09-26 08:29:07Z andrius 
;
_cod_original_sg_symbol_Hall '-P 2yn      '
_cod_original_sg_symbol_H-M 'P 1 21/n 1  '
_cod_database_code 4337244

loop_
_symmetry_equiv_pos_as_xyz
'x, y, z'
'-x+1/2, y+1/2, -z+1/2'
'-x, -y, -z'
'x-1/2, -y-1/2, z-1/2'

loop_
_atom_site_label
_atom_site_type_symbol
_atom_site_fract_x
_atom_site_fract_y
_atom_site_fract_z
_atom_site_U_iso_or_equiv
_atom_site_adp_type
_atom_site_occupancy
_atom_site_symmetry_multiplicity
_atom_site_calc_flag
_atom_site_refinement_flags
Au1 Au 0.18435(3) 0.250782(16) 0.062929(16) 0.01810(12) Uani 1 1 d .
Au2 Au 0.14098(3) 0.198047(15) -0.012297(16) 0.01659(12) Uani 1 1 d .
Au3 Au 0.04581(3) 0.268222(15) -0.027844(17) 0.01720(12) Uani 1 1 d .
Au4 Au -0.05290(3) 0.209190(15) 0.009672(16) 0.01719(12) Uani 1 1 d .
Au5 Au -0.01154(3) 0.261763(15) 0.086687(17) 0.01794(12) Uani 1 1 d .
Au6 Au 0.08133(3) 0.192637(15) 0.101761(16) 0.01742(12) Uani 1 1 d .
Au7 Au 0.30169(3) 0.169842(16) 0.023451(17) 0.02051(12) Uani 1 1 d .
Au8 Au 0.31165(3) 0.261407(17) -0.007120(18) 0.02413(13) Uani 1 1 d .
Au9 Au 0.18516(3) 0.291582(17) -0.07050(2) 0.02802(14) Uani 1 1 d .
Au10 Au 0.07505(3) 0.185229(15) -0.106225(17) 0.01844(12) Uani 1 1 d .
Au11 Au -0.08931(3) 0.207235(16) -0.095378(17) 0.01851(12) Uani 1 1 d .
Au12 Au -0.11808(3) 0.295235(17) -0.058429(18) 0.02421(13) Uani 1 1 d .
Au13 Au -0.13599(3) 0.305270(17) 0.042694(18) 0.02330(13) Uani 1 1 d .
Au14 Au -0.15783(3) 0.182320(15) 0.078339(17) 0.01847(12) Uani 1 1 d .
Au15 Au -0.05444(3) 0.181951(17) 0.164374(18) 0.02438(13) Uani 1 1 d .
Au16 Au 0.02822(3) 0.262645(16) 0.191692(17) 0.02022(12) Uani 1 1 d .
Au17 Au 0.19797(3) 0.269665(16) 0.161347(17) 0.02062(12) Uani 1 1 d .
Au18 Au 0.23153(3) 0.154974(16) 0.114839(18) 0.02287(13) Uani 1 1 d .
S1 S 0.04737(18) 0.16707(10) 0.02902(11) 0.0195(7) Uani 1 1 d .
S2 S 0.08232(18) 0.29226(10) 0.04497(11) 0.0200(7) Uani 1 1 d .
S3 S 0.28765(19) 0.21073(11) 0.08661(11) 0.0228(8) Uani 1 1 d .
S4 S 0.22998(18) 0.22815(10) -0.05854(11) 0.0198(7) Uani 1 1 d .
S5 S 0.01800(18) 0.24623(10) -0.10375(11) 0.0190(7) Uani 1 1 d .
S6 S -0.15851(18) 0.25081(10) -0.00391(12) 0.0219(7) Uani 1 1 d .
S7 S -0.11366(19) 0.23348(10) 0.12488(11) 0.0216(8) Uani 1 1 d .
S8 S 0.12043(18) 0.21652(10) 0.17504(11) 0.0195(7) Uani 1 1 d .
P1 P 0.4018(2) 0.29575(12) 0.03260(13) 0.0289(9) Uani 1 1 d .
P2 P 0.2738(2) 0.32229(11) 0.15703(13) 0.0244(8) Uani 1 1 d .
P3 P -0.21149(19) 0.13125(11) 0.04176(12) 0.0205(8) Uani 1 1 d .
P4 P -0.20206(19) 0.17600(11) -0.09978(11) 0.0199(8) Uani 1 1 d .
P5 P -0.0126(2) 0.13292(12) 0.21076(13) 0.0314(9) Uani 1 1 d .
P6 P 0.1936(2) 0.09707(12) 0.14085(12) 0.0274(9) Uani 1 1 d .
P7 P -0.0950(2) 0.34118(12) -0.11140(14) 0.0324(9) Uani 1 1 d .
P8 P 0.1539(2) 0.35345(13) -0.08808(18) 0.0423(11) Uani 1 1 d .
P9 P 0.11992(19) 0.12489(11) -0.11819(12) 0.0206(8) Uani 1 1 d .
P10 P 0.33420(19) 0.13007(11) -0.03442(12) 0.0224(8) Uani 1 1 d .
P11 P -0.1303(2) 0.36021(12) 0.08510(13) 0.0276(9) Uani 1 1 d .
P12 P -0.0551(2) 0.30650(11) 0.21767(12) 0.0217(8) Uani 1 1 d .
C1 C 0.4119(6) 0.3452(3) 0.0117(3) 0.032(4) Uiso 1 1 d G
C2 C 0.4482(6) 0.3735(4) 0.0385(3) 0.057(5) Uiso 1 1 d G
H2A H 0.4661 0.3675 0.0688 0.069 Uiso 1 1 calc R
C3 C 0.4583(7) 0.4106(3) 0.0209(4) 0.074(6) Uiso 1 1 d G
H3A H 0.4831 0.4300 0.0392 0.089 Uiso 1 1 calc R
C4 C 0.4321(7) 0.4194(3) -0.0234(4) 0.067(6) Uiso 1 1 d G
H4A H 0.4390 0.4447 -0.0354 0.080 Uiso 1 1 calc R
C5 C 0.3958(7) 0.3911(3) -0.0503(3) 0.054(5) Uiso 1 1 d G
H5A H 0.3779 0.3971 -0.0806 0.065 Uiso 1 1 calc R
C6 C 0.3857(6) 0.3540(3) -0.0327(3) 0.044(4) Uiso 1 1 d G
H6A H 0.3609 0.3346 -0.0510 0.053 Uiso 1 1 calc R
C7 C 0.4949(4) 0.2732(3) 0.0304(4) 0.034(4) Uiso 1 1 d G
C8 C 0.5037(5) 0.2361(3) 0.0484(4) 0.038(4) Uiso 1 1 d G
H8A H 0.4615 0.2229 0.0602 0.046 Uiso 1 1 calc R
C9 C 0.5742(6) 0.2182(2) 0.0491(4) 0.041(4) Uiso 1 1 d G
H9A H 0.5802 0.1928 0.0614 0.049 Uiso 1 1 calc R
C10 C 0.6359(4) 0.2375(3) 0.0319(4) 0.049(5) Uiso 1 1 d G
H10A H 0.6841 0.2253 0.0324 0.059 Uiso 1 1 calc R
C11 C 0.6270(5) 0.2747(3) 0.0139(4) 0.050(5) Uiso 1 1 d G
H11A H 0.6692 0.2879 0.0022 0.060 Uiso 1 1 calc R
C12 C 0.5565(6) 0.2926(2) 0.0132(4) 0.048(5) Uiso 1 1 d G
H12A H 0.5505 0.3180 0.0010 0.058 Uiso 1 1 calc R
C13 C 0.3852(8) 0.3014(4) 0.0938(5) 0.024(3) Uiso 1 1 d .
H13A H 0.3742 0.2757 0.1071 0.029 Uiso 1 1 calc R
H13B H 0.4316 0.3117 0.1097 0.029 Uiso 1 1 calc R
C14 C 0.3193(7) 0.3289(4) 0.1017(4) 0.021(3) Uiso 1 1 d .
H14A H 0.2806 0.3252 0.0766 0.026 Uiso 1 1 calc R
H14B H 0.3379 0.3559 0.0999 0.026 Uiso 1 1 calc R
C15 C 0.2216(5) 0.3675(2) 0.1594(3) 0.028(3) Uiso 1 1 d G
C16 C 0.2526(4) 0.4007(3) 0.1796(3) 0.041(4) Uiso 1 1 d G
H16A H 0.3014 0.3998 0.1945 0.049 Uiso 1 1 calc R
C17 C 0.2123(6) 0.4354(2) 0.1779(4) 0.059(5) Uiso 1 1 d G
H17A H 0.2335 0.4581 0.1917 0.071 Uiso 1 1 calc R
C18 C 0.1410(6) 0.4368(2) 0.1560(4) 0.050(5) Uiso 1 1 d G
H18A H 0.1134 0.4605 0.1549 0.060 Uiso 1 1 calc R
C19 C 0.1099(4) 0.4035(3) 0.1358(3) 0.036(4) Uiso 1 1 d G
H19A H 0.0612 0.4045 0.1209 0.044 Uiso 1 1 calc R
C20 C 0.1503(5) 0.3689(2) 0.1375(3) 0.028(3) Uiso 1 1 d G
H20A H 0.1291 0.3461 0.1237 0.033 Uiso 1 1 calc R
C21 C 0.3509(5) 0.3233(3) 0.1996(3) 0.024(3) Uiso 1 1 d G
C22 C 0.4116(5) 0.3486(3) 0.1966(3) 0.034(4) Uiso 1 1 d G
H22A H 0.4131 0.3664 0.1718 0.041 Uiso 1 1 calc R
C23 C 0.4702(5) 0.3479(3) 0.2299(4) 0.048(5) Uiso 1 1 d G
H23A H 0.5117 0.3653 0.2279 0.058 Uiso 1 1 calc R
C24 C 0.4680(5) 0.3219(3) 0.2662(3) 0.060(5) Uiso 1 1 d G
H24A H 0.5081 0.3214 0.2890 0.072 Uiso 1 1 calc R
C25 C 0.4073(6) 0.2965(3) 0.2692(3) 0.046(4) Uiso 1 1 d G
H25A H 0.4059 0.2787 0.2940 0.055 Uiso 1 1 calc R
C26 C 0.3487(5) 0.2972(3) 0.2359(3) 0.040(4) Uiso 1 1 d G
H26A H 0.3072 0.2799 0.2380 0.048 Uiso 1 1 calc R
C27 C -0.3103(4) 0.1240(3) 0.0533(3) 0.029(3) Uiso 1 1 d G
C28 C -0.3634(5) 0.1095(3) 0.0212(3) 0.033(4) Uiso 1 1 d G
H28A H -0.3496 0.1050 -0.0095 0.039 Uiso 1 1 calc R
C29 C -0.4366(5) 0.1016(3) 0.0340(3) 0.056(5) Uiso 1 1 d G
H29A H -0.4729 0.0916 0.0120 0.067 Uiso 1 1 calc R
C30 C -0.4568(4) 0.1081(4) 0.0788(4) 0.063(6) Uiso 1 1 d G
H30A H -0.5068 0.1027 0.0875 0.076 Uiso 1 1 calc R
C31 C -0.4037(6) 0.1226(4) 0.1109(3) 0.051(5) Uiso 1 1 d G
H31A H -0.4174 0.1271 0.1416 0.062 Uiso 1 1 calc R
C32 C -0.3304(5) 0.1305(3) 0.0981(3) 0.042(4) Uiso 1 1 d G
H32A H -0.2942 0.1405 0.1201 0.050 Uiso 1 1 calc R
C33 C -0.1703(5) 0.0849(2) 0.0599(3) 0.026(3) Uiso 1 1 d G
C34 C -0.0923(4) 0.0805(2) 0.0588(3) 0.026(3) Uiso 1 1 d G
H34A H -0.0619 0.1014 0.0492 0.031 Uiso 1 1 calc R
C35 C -0.0589(3) 0.0454(3) 0.0716(3) 0.035(4) Uiso 1 1 d G
H35A H -0.0056 0.0423 0.0708 0.042 Uiso 1 1 calc R
C36 C -0.1035(5) 0.0147(2) 0.0855(3) 0.036(4) Uiso 1 1 d G
H36A H -0.0806 -0.0093 0.0943 0.043 Uiso 1 1 calc R
C37 C -0.1815(5) 0.0191(2) 0.0867(3) 0.031(3) Uiso 1 1 d G
H37A H -0.2120 -0.0019 0.0962 0.037 Uiso 1 1 calc R
C38 C -0.2149(3) 0.0542(3) 0.0739(3) 0.027(3) Uiso 1 1 d G
H38A H -0.2682 0.0572 0.0747 0.033 Uiso 1 1 calc R
C39 C -0.2028(7) 0.1311(4) -0.0205(4) 0.015(3) Uiso 1 1 d .
H39A H -0.1485 0.1318 -0.0274 0.019 Uiso 1 1 calc R
H39B H -0.2243 0.1066 -0.0332 0.019 Uiso 1 1 calc R
C40 C -0.2432(8) 0.1656(4) -0.0447(5) 0.025(3) Uiso 1 1 d .
H40A H -0.2388 0.1889 -0.0248 0.030 Uiso 1 1 calc R
H40B H -0.2976 0.1596 -0.0497 0.030 Uiso 1 1 calc R
C41 C -0.2701(5) 0.2089(2) -0.1295(3) 0.016(3) Uiso 1 1 d G
C42 C -0.2905(5) 0.2037(2) -0.1756(3) 0.027(3) Uiso 1 1 d G
H42A H -0.2725 0.1818 -0.1917 0.032 Uiso 1 1 calc R
C43 C -0.3371(5) 0.2307(3) -0.1983(2) 0.039(4) Uiso 1 1 d G
H43A H -0.3510 0.2272 -0.2298 0.046 Uiso 1 1 calc R
C44 C -0.3634(5) 0.2627(3) -0.1749(3) 0.042(4) Uiso 1 1 d G
H44A H -0.3953 0.2811 -0.1904 0.051 Uiso 1 1 calc R
C45 C -0.3431(6) 0.2679(2) -0.1287(3) 0.044(4) Uiso 1 1 d G
H45A H -0.3611 0.2898 -0.1127 0.053 Uiso 1 1 calc R
C46 C -0.2965(5) 0.2409(3) -0.1060(2) 0.034(4) Uiso 1 1 d G
H46A H -0.2826 0.2444 -0.0745 0.041 Uiso 1 1 calc R
C47 C -0.2094(5) 0.1312(2) -0.1321(3) 0.023(3) Uiso 1 1 d G
C48 C -0.1568(4) 0.1239(3) -0.1651(3) 0.038(4) Uiso 1 1 d G
H48A H -0.1156 0.1412 -0.1686 0.046 Uiso 1 1 calc R
C49 C -0.1645(5) 0.0912(3) -0.1929(3) 0.045(4) Uiso 1 1 d G
H49A H -0.1286 0.0862 -0.2154 0.054 Uiso 1 1 calc R
C50 C -0.2248(6) 0.0659(2) -0.1877(3) 0.051(5) Uiso 1 1 d G
H50A H -0.2300 0.0436 -0.2067 0.061 Uiso 1 1 calc R
C51 C -0.2773(5) 0.0732(3) -0.1547(4) 0.045(4) Uiso 1 1 d G
H51A H -0.3185 0.0559 -0.1512 0.054 Uiso 1 1 calc R
C52 C -0.2697(5) 0.1059(3) -0.1269(3) 0.034(4) Uiso 1 1 d G
H52A H -0.3056 0.1109 -0.1043 0.041 Uiso 1 1 calc R
C53 C -0.0684(6) 0.0894(3) 0.2066(4) 0.044(4) Uiso 1 1 d G
C54 C -0.1418(6) 0.0924(3) 0.1879(4) 0.043(4) Uiso 1 1 d G
H54A H -0.1594 0.1164 0.1754 0.052 Uiso 1 1 calc R
C55 C -0.1895(5) 0.0603(4) 0.1875(4) 0.061(5) Uiso 1 1 d G
H55A H -0.2396 0.0623 0.1747 0.074 Uiso 1 1 calc R
C56 C -0.1637(7) 0.0252(3) 0.2058(4) 0.069(6) Uiso 1 1 d G
H56A H -0.1963 0.0032 0.2055 0.083 Uiso 1 1 calc R
C57 C -0.0903(7) 0.0222(3) 0.2245(4) 0.075(6) Uiso 1 1 d G
H57A H -0.0727 -0.0018 0.2369 0.090 Uiso 1 1 calc R
C58 C -0.0427(5) 0.0543(4) 0.2249(4) 0.059(5) Uiso 1 1 d G
H58A H 0.0075 0.0523 0.2376 0.070 Uiso 1 1 calc R
C59 C -0.0126(6) 0.1477(3) 0.2718(3) 0.036(4) Uiso 1 1 d G
C60 C -0.0417(6) 0.1839(3) 0.2825(3) 0.037(4) Uiso 1 1 d G
H60A H -0.0597 0.2008 0.2588 0.045 Uiso 1 1 calc R
C61 C -0.0444(6) 0.1954(3) 0.3281(4) 0.041(4) Uiso 1 1 d G
H61A H -0.0642 0.2202 0.3354 0.049 Uiso 1 1 calc R
C62 C -0.0180(7) 0.1707(4) 0.3629(3) 0.064(6) Uiso 1 1 d G
H62A H -0.0198 0.1786 0.3940 0.077 Uiso 1 1 calc R
C63 C 0.0111(8) 0.1345(4) 0.3521(4) 0.078(7) Uiso 1 1 d G
H63A H 0.0291 0.1176 0.3759 0.094 Uiso 1 1 calc R
C64 C 0.0138(7) 0.1230(3) 0.3066(4) 0.079(7) Uiso 1 1 d G
H64A H 0.0336 0.0982 0.2992 0.095 Uiso 1 1 calc R
C65 C 0.0852(8) 0.1174(4) 0.2047(5) 0.029(3) Uiso 1 1 d .
H65A H 0.1188 0.1404 0.2064 0.034 Uiso 1 1 calc R
H65B H 0.1003 0.0999 0.2304 0.034 Uiso 1 1 calc R
C66 C 0.0957(8) 0.0959(5) 0.1583(5) 0.032(4) Uiso 1 1 d .
H66A H 0.0627 0.1082 0.1342 0.039 Uiso 1 1 calc R
H66B H 0.0794 0.0686 0.1614 0.039 Uiso 1 1 calc R
C67 C 0.1957(5) 0.0600(2) 0.0969(3) 0.024(3) Uiso 1 1 d G
C68 C 0.1534(5) 0.0664(2) 0.0564(3) 0.026(3) Uiso 1 1 d G
H68A H 0.1253 0.0898 0.0523 0.032 Uiso 1 1 calc R
C69 C 0.1521(5) 0.0387(3) 0.0217(2) 0.042(4) Uiso 1 1 d G
H69A H 0.1232 0.0431 -0.0060 0.050 Uiso 1 1 calc R
C70 C 0.1931(5) 0.0045(2) 0.0276(3) 0.037(4) Uiso 1 1 d G
H70A H 0.1922 -0.0144 0.0039 0.045 Uiso 1 1 calc R
C71 C 0.2354(5) -0.0020(2) 0.0681(3) 0.038(4) Uiso 1 1 d G
H71A H 0.2635 -0.0253 0.0721 0.046 Uiso 1 1 calc R
C72 C 0.2367(5) 0.0258(3) 0.1027(2) 0.021(3) Uiso 1 1 d G
H72A H 0.2656 0.0213 0.1304 0.026 Uiso 1 1 calc R
C73 C 0.2520(7) 0.0773(4) 0.1887(4) 0.047(4) Uiso 1 1 d G
C74 C 0.2250(7) 0.0484(4) 0.2168(5) 0.071(6) Uiso 1 1 d G
H74A H 0.1745 0.0393 0.2124 0.085 Uiso 1 1 calc R
C75 C 0.2719(10) 0.0327(4) 0.2515(5) 0.097(8) Uiso 1 1 d G
H75A H 0.2535 0.0129 0.2707 0.117 Uiso 1 1 calc R
C76 C 0.3459(10) 0.0459(6) 0.2579(5) 0.156(14) Uiso 1 1 d G
H76A H 0.3780 0.0352 0.2816 0.187 Uiso 1 1 calc R
C77 C 0.3729(7) 0.0749(5) 0.2298(6) 0.123(11) Uiso 1 1 d G
H77A H 0.4234 0.0839 0.2342 0.148 Uiso 1 1 calc R
C78 C 0.3259(8) 0.0906(4) 0.1951(5) 0.076(7) Uiso 1 1 d G
H78A H 0.3443 0.1103 0.1758 0.091 Uiso 1 1 calc R
C79 C -0.1505(8) 0.3348(5) -0.1636(4) 0.067(6) Uiso 1 1 d G
C80 C -0.1246(8) 0.3098(5) -0.1969(6) 0.114(10) Uiso 1 1 d G
H80A H -0.0774 0.2969 -0.1921 0.137 Uiso 1 1 calc R
C81 C -0.1677(10) 0.3037(5) -0.2372(5) 0.102(9) Uiso 1 1 d G
H81A H -0.1499 0.2866 -0.2599 0.123 Uiso 1 1 calc R
C82 C -0.2367(9) 0.3225(5) -0.2442(4) 0.083(7) Uiso 1 1 d G
H82A H -0.2662 0.3183 -0.2717 0.099 Uiso 1 1 calc R
C83 C -0.2627(7) 0.3475(5) -0.2109(6) 0.115(10) Uiso 1 1 d G
H83A H -0.3099 0.3604 -0.2157 0.138 Uiso 1 1 calc R
C84 C -0.2196(9) 0.3536(4) -0.1706(5) 0.079(7) Uiso 1 1 d G
H84A H -0.2373 0.3707 -0.1478 0.094 Uiso 1 1 calc R
C85 C -0.1202(8) 0.3908(3) -0.0953(5) 0.048(5) Uiso 1 1 d G
C86 C -0.1602(8) 0.3968(4) -0.0560(5) 0.088(8) Uiso 1 1 d G
H86A H -0.1754 0.3752 -0.0383 0.106 Uiso 1 1 calc R
C87 C -0.1780(8) 0.4343(5) -0.0426(5) 0.096(8) Uiso 1 1 d G
H87A H -0.2054 0.4384 -0.0157 0.115 Uiso 1 1 calc R
C88 C -0.1558(10) 0.4658(4) -0.0685(6) 0.116(10) Uiso 1 1 d G
H88A H -0.1679 0.4915 -0.0593 0.140 Uiso 1 1 calc R
C89 C -0.1157(10) 0.4599(4) -0.1078(6) 0.120(10) Uiso 1 1 d G
H89A H -0.1005 0.4814 -0.1255 0.144 Uiso 1 1 calc R
C90 C -0.0979(8) 0.4223(5) -0.1212(4) 0.075(6) Uiso 1 1 d G
H90A H -0.0706 0.4183 -0.1481 0.090 Uiso 1 1 calc R
C91 C 0.0042(7) 0.3445(4) -0.1270(5) 0.026(3) Uiso 1 1 d .
H91A H 0.0241 0.3182 -0.1332 0.031 Uiso 1 1 calc R
H91B H 0.0080 0.3602 -0.1552 0.031 Uiso 1 1 calc R
C92 C 0.0509(8) 0.3633(4) -0.0874(5) 0.029(3) Uiso 1 1 d .
H92A H 0.0318 0.3538 -0.0581 0.035 Uiso 1 1 calc R
H92B H 0.0429 0.3917 -0.0886 0.035 Uiso 1 1 calc R
C93 C 0.1927(7) 0.3900(4) -0.0481(4) 0.044(4) Uiso 1 1 d G
C94 C 0.2077(7) 0.3790(3) -0.0028(4) 0.068(6) Uiso 1 1 d G
H94A H 0.1998 0.3529 0.0063 0.081 Uiso 1 1 calc R
C95 C 0.2342(7) 0.4062(4) 0.0292(3) 0.062(5) Uiso 1 1 d G
H95A H 0.2444 0.3987 0.0601 0.074 Uiso 1 1 calc R
C96 C 0.2458(8) 0.4444(4) 0.0158(5) 0.085(7) Uiso 1 1 d G
H96A H 0.2639 0.4630 0.0377 0.102 Uiso 1 1 calc R
C97 C 0.2308(9) 0.4554(3) -0.0295(5) 0.106(9) Uiso 1 1 d G
H97A H 0.2387 0.4816 -0.0386 0.127 Uiso 1 1 calc R
C98 C 0.2043(8) 0.4282(4) -0.0614(4) 0.084(7) Uiso 1 1 d G
H98A H 0.1941 0.4357 -0.0924 0.100 Uiso 1 1 calc R
C99 C 0.1810(10) 0.3691(5) -0.1464(4) 0.100(4) Uiso 1 1 d G
C100 C 0.2396(9) 0.3494(5) -0.1664(6) 0.100(4) Uiso 1 1 d G
H10B H 0.2696 0.3315 -0.1488 0.120 Uiso 1 1 calc R
C101 C 0.2544(8) 0.3559(5) -0.2121(6) 0.100(4) Uiso 1 1 d G
H10C H 0.2945 0.3424 -0.2258 0.120 Uiso 1 1 calc R
C102 C 0.2105(10) 0.3821(5) -0.2379(4) 0.100(4) Uiso 1 1 d G
H10D H 0.2206 0.3865 -0.2692 0.120 Uiso 1 1 calc R
C103 C 0.1518(9) 0.4018(4) -0.2179(6) 0.100(4) Uiso 1 1 d G
H10E H 0.1218 0.4197 -0.2355 0.120 Uiso 1 1 calc R
C104 C 0.1370(8) 0.3953(5) -0.1721(6) 0.100(4) Uiso 1 1 d G
H10F H 0.0969 0.4088 -0.1584 0.120 Uiso 1 1 calc R
C105 C 0.0457(4) 0.0890(2) -0.1164(3) 0.022(3) Uiso 1 1 d G
C106 C 0.0259(4) 0.0656(3) -0.1538(2) 0.026(3) Uiso 1 1 d G
H10G H 0.0513 0.0684 -0.1816 0.031 Uiso 1 1 calc R
C107 C -0.0310(5) 0.0380(2) -0.1504(2) 0.030(3) Uiso 1 1 d G
H10H H -0.0446 0.0220 -0.1760 0.036 Uiso 1 1 calc R
C108 C -0.0682(4) 0.0339(2) -0.1097(3) 0.030(3) Uiso 1 1 d G
H10I H -0.1071 0.0151 -0.1075 0.036 Uiso 1 1 calc R
C109 C -0.0484(5) 0.0573(3) -0.0723(2) 0.031(3) Uiso 1 1 d G
H10J H -0.0738 0.0545 -0.0445 0.037 Uiso 1 1 calc R
C110 C 0.0085(5) 0.0849(2) -0.0756(2) 0.024(3) Uiso 1 1 d G
H11B H 0.0220 0.1009 -0.0501 0.028 Uiso 1 1 calc R
C111 C 0.1667(5) 0.1188(3) -0.1715(3) 0.025(3) Uiso 1 1 d G
C112 C 0.1673(6) 0.1495(2) -0.2024(3) 0.037(4) Uiso 1 1 d G
H11C H 0.1439 0.1734 -0.1952 0.044 Uiso 1 1 calc R
C113 C 0.2022(6) 0.1451(3) -0.2439(3) 0.054(5) Uiso 1 1 d G
H11D H 0.2026 0.1661 -0.2650 0.064 Uiso 1 1 calc R
C114 C 0.2364(6) 0.1101(4) -0.2544(3) 0.062(5) Uiso 1 1 d G
H11E H 0.2603 0.1072 -0.2828 0.074 Uiso 1 1 calc R
C115 C 0.2358(6) 0.0794(3) -0.2235(4) 0.062(5) Uiso 1 1 d G
H11F H 0.2592 0.0555 -0.2307 0.075 Uiso 1 1 calc R
C116 C 0.2009(5) 0.0838(2) -0.1820(3) 0.042(4) Uiso 1 1 d G
H11G H 0.2005 0.0628 -0.1609 0.050 Uiso 1 1 calc R
C117 C 0.1921(7) 0.1087(4) -0.0745(4) 0.020(3) Uiso 1 1 d .
H11H H 0.1765 0.1161 -0.0436 0.024 Uiso 1 1 calc R
H11I H 0.1972 0.0801 -0.0756 0.024 Uiso 1 1 calc R
C118 C 0.2682(7) 0.1278(4) -0.0843(5) 0.025(3) Uiso 1 1 d .
H11J H 0.2587 0.1545 -0.0957 0.030 Uiso 1 1 calc R
H11K H 0.2922 0.1131 -0.1089 0.030 Uiso 1 1 calc R
C119 C 0.3528(5) 0.0794(2) -0.0182(3) 0.028(3) Uiso 1 1 d G
C120 C 0.3736(5) 0.0720(3) 0.0274(3) 0.032(4) Uiso 1 1 d G
H12B H 0.3708 0.0920 0.0496 0.038 Uiso 1 1 calc R
C121 C 0.3985(5) 0.0352(3) 0.0405(3) 0.042(4) Uiso 1 1 d G
H12C H 0.4127 0.0301 0.0717 0.050 Uiso 1 1 calc R
C122 C 0.4026(6) 0.0058(2) 0.0080(4) 0.053(5) Uiso 1 1 d G
H12D H 0.4196 -0.0193 0.0170 0.064 Uiso 1 1 calc R
C123 C 0.3818(6) 0.0133(3) -0.0376(3) 0.047(4) Uiso 1 1 d G
H12E H 0.3846 -0.0068 -0.0598 0.056 Uiso 1 1 calc R
C124 C 0.3569(6) 0.0501(3) -0.0507(2) 0.038(4) Uiso 1 1 d G
H12F H 0.3427 0.0552 -0.0819 0.045 Uiso 1 1 calc R
C125 C 0.4201(4) 0.1467(3) -0.0614(3) 0.020(3) Uiso 1 1 d G
C126 C 0.4482(5) 0.1833(2) -0.0499(3) 0.029(3) Uiso 1 1 d G
H12G H 0.4251 0.1983 -0.0270 0.035 Uiso 1 1 calc R
C127 C 0.5103(5) 0.1980(2) -0.0719(3) 0.047(4) Uiso 1 1 d G
H12H H 0.5295 0.2230 -0.0641 0.056 Uiso 1 1 calc R
C128 C 0.5442(5) 0.1761(3) -0.1053(3) 0.040(4) Uiso 1 1 d G
H12I H 0.5866 0.1861 -0.1204 0.048 Uiso 1 1 calc R
C129 C 0.5160(5) 0.1395(3) -0.1168(3) 0.037(4) Uiso 1 1 d G
H12J H 0.5392 0.1245 -0.1397 0.045 Uiso 1 1 calc R
C130 C 0.4540(5) 0.1248(2) -0.0948(3) 0.041(4) Uiso 1 1 d G
H13C H 0.4347 0.0998 -0.1026 0.050 Uiso 1 1 calc R
C131 C -0.0776(6) 0.4009(3) 0.0633(4) 0.041(4) Uiso 1 1 d G
C132 C -0.0214(6) 0.3921(3) 0.0331(4) 0.043(4) Uiso 1 1 d G
H13D H -0.0159 0.3662 0.0224 0.052 Uiso 1 1 calc R
C133 C 0.0269(6) 0.4210(4) 0.0187(4) 0.044(4) Uiso 1 1 d G
H13E H 0.0654 0.4150 -0.0019 0.053 Uiso 1 1 calc R
C134 C 0.0190(7) 0.4589(3) 0.0344(5) 0.079(7) Uiso 1 1 d G
H13F H 0.0520 0.4786 0.0245 0.094 Uiso 1 1 calc R
C135 C -0.0373(8) 0.4677(3) 0.0646(5) 0.097(8) Uiso 1 1 d G
H13G H -0.0427 0.4936 0.0753 0.117 Uiso 1 1 calc R
C136 C -0.0856(7) 0.4388(4) 0.0790(4) 0.084(7) Uiso 1 1 d G
H13H H -0.1240 0.4448 0.0996 0.101 Uiso 1 1 calc R
C137 C -0.2264(8) 0.3791(6) 0.0943(7) 0.111(4) Uiso 1 1 d G
C138 C -0.2392(10) 0.4061(6) 0.1285(6) 0.111(4) Uiso 1 1 d G
H13I H -0.1986 0.4143 0.1485 0.133 Uiso 1 1 calc R
C139 C -0.3115(12) 0.4210(5) 0.1334(6) 0.120(10) Uiso 1 1 d G
H13J H -0.3202 0.4395 0.1568 0.144 Uiso 1 1 calc R
C140 C -0.3709(8) 0.4090(6) 0.1041(7) 0.111(4) Uiso 1 1 d G
H14C H -0.4202 0.4192 0.1074 0.133 Uiso 1 1 calc R
C141 C -0.3581(9) 0.3820(6) 0.0699(6) 0.111(4) Uiso 1 1 d G
H14D H -0.3987 0.3737 0.0498 0.133 Uiso 1 1 calc R
C142 C -0.2859(12) 0.3670(5) 0.0650(6) 0.111(4) Uiso 1 1 d G
H14E H -0.2771 0.3486 0.0416 0.133 Uiso 1 1 calc R
C143 C -0.0816(8) 0.3546(4) 0.1420(5) 0.026(3) Uiso 1 1 d .
H14F H -0.0296 0.3450 0.1377 0.032 Uiso 1 1 calc R
H14G H -0.0774 0.3804 0.1568 0.032 Uiso 1 1 calc R
C144 C -0.1201(8) 0.3275(4) 0.1736(5) 0.028(3) Uiso 1 1 d .
H14H H -0.1440 0.3062 0.1554 0.034 Uiso 1 1 calc R
H14I H -0.1607 0.3417 0.1888 0.034 Uiso 1 1 calc R
C145 C -0.0125(5) 0.3501(2) 0.2431(3) 0.022(3) Uiso 1 1 d G
C146 C -0.0572(4) 0.3805(3) 0.2575(4) 0.042(4) Uiso 1 1 d G
H14J H -0.1108 0.3782 0.2559 0.050 Uiso 1 1 calc R
C147 C -0.0235(6) 0.4144(3) 0.2743(4) 0.056(5) Uiso 1 1 d G
H14K H -0.0541 0.4353 0.2841 0.067 Uiso 1 1 calc R
C148 C 0.0548(6) 0.4179(2) 0.2767(4) 0.055(5) Uiso 1 1 d G
H14L H 0.0779 0.4410 0.2882 0.066 Uiso 1 1 calc R
C149 C 0.0996(4) 0.3874(3) 0.2623(4) 0.037(4) Uiso 1 1 d G
H14M H 0.1531 0.3897 0.2640 0.044 Uiso 1 1 calc R
C150 C 0.0659(4) 0.3535(2) 0.2455(3) 0.029(3) Uiso 1 1 d G
H15A H 0.0965 0.3326 0.2357 0.035 Uiso 1 1 calc R
C151 C -0.1196(5) 0.2880(3) 0.2588(3) 0.028(3) Uiso 1 1 d G
C152 C -0.1763(6) 0.2626(3) 0.2435(3) 0.046(4) Uiso 1 1 d G
H15B H -0.1800 0.2550 0.2122 0.055 Uiso 1 1 calc R
C153 C -0.2276(5) 0.2482(3) 0.2741(3) 0.044(4) Uiso 1 1 d G
H15C H -0.2664 0.2309 0.2636 0.053 Uiso 1 1 calc R
C154 C -0.2222(5) 0.2593(3) 0.3199(3) 0.048(5) Uiso 1 1 d G
H15D H -0.2573 0.2495 0.3408 0.057 Uiso 1 1 calc R
C155 C -0.1655(6) 0.2847(3) 0.3352(2) 0.041(4) Uiso 1 1 d G
H15E H -0.1618 0.2922 0.3665 0.049 Uiso 1 1 calc R
C156 C -0.1142(5) 0.2991(3) 0.3047(3) 0.036(4) Uiso 1 1 d G
H15F H -0.0754 0.3164 0.3151 0.043 Uiso 1 1 calc R

loop_
_atom_site_aniso_label
_atom_site_aniso_U_11
_atom_site_aniso_U_22
_atom_site_aniso_U_33
_atom_site_aniso_U_23
_atom_site_aniso_U_13
_atom_site_aniso_U_12
Au1 0.0164(2) 0.0210(3) 0.0168(2) -0.0034(2) -0.0012(2) -0.0018(2)
Au2 0.0151(2) 0.0190(3) 0.0155(2) -0.0015(2) -0.00149(19) -0.0005(2)
Au3 0.0155(2) 0.0174(3) 0.0185(3) 0.0002(2) -0.0011(2) -0.0010(2)
Au4 0.0152(2) 0.0204(3) 0.0158(2) -0.0011(2) -0.0010(2) -0.0025(2)
Au5 0.0172(2) 0.0189(3) 0.0173(2) -0.0029(2) -0.0028(2) 0.0011(2)
Au6 0.0167(2) 0.0191(3) 0.0163(2) -0.0001(2) -0.0015(2) 0.0001(2)
Au7 0.0153(2) 0.0244(3) 0.0218(3) -0.0025(2) 0.0011(2) 0.0005(2)
Au8 0.0151(3) 0.0341(4) 0.0233(3) -0.0068(2) 0.0018(2) -0.0037(2)
Au9 0.0207(3) 0.0232(3) 0.0402(3) 0.0034(3) 0.0025(2) -0.0036(2)
Au10 0.0164(2) 0.0184(3) 0.0203(3) -0.0012(2) -0.0020(2) -0.0013(2)
Au11 0.0145(2) 0.0225(3) 0.0182(3) -0.0014(2) -0.0034(2) -0.0001(2)
Au12 0.0204(3) 0.0255(3) 0.0263(3) 0.0042(2) -0.0039(2) 0.0017(2)
Au13 0.0235(3) 0.0244(3) 0.0217(3) -0.0021(2) -0.0031(2) 0.0018(2)
Au14 0.0172(3) 0.0198(3) 0.0183(3) -0.0016(2) -0.0007(2) -0.0018(2)
Au15 0.0283(3) 0.0254(3) 0.0194(3) 0.0014(2) -0.0003(2) -0.0051(2)
Au16 0.0205(3) 0.0237(3) 0.0163(3) -0.0038(2) -0.0007(2) -0.0005(2)
Au17 0.0163(2) 0.0255(3) 0.0198(3) -0.0059(2) -0.0021(2) -0.0004(2)
Au18 0.0217(3) 0.0233(3) 0.0233(3) -0.0010(2) -0.0023(2) 0.0032(2)
S1 0.0211(17) 0.0190(19) 0.0181(16) -0.0002(14) -0.0033(13) -0.0036(14)
S2 0.0191(16) 0.021(2) 0.0199(17) -0.0006(14) -0.0043(14) 0.0032(14)
S3 0.0211(17) 0.026(2) 0.0213(17) -0.0034(15) -0.0023(14) -0.0032(15)
S4 0.0185(16) 0.021(2) 0.0199(16) -0.0035(14) 0.0015(13) -0.0012(14)
S5 0.0199(16) 0.0181(19) 0.0186(16) 0.0005(14) -0.0038(13) -0.0029(14)
S6 0.0163(16) 0.020(2) 0.0291(18) -0.0013(15) -0.0008(14) -0.0010(14)
S7 0.0226(17) 0.024(2) 0.0180(16) -0.0042(14) 0.0000(14) 0.0007(15)
S8 0.0194(16) 0.022(2) 0.0168(16) 0.0025(14) -0.0024(13) 0.0017(14)
P1 0.0177(18) 0.039(3) 0.030(2) -0.0105(18) 0.0038(16) -0.0049(17)
P2 0.0186(18) 0.028(2) 0.0263(19) -0.0106(17) -0.0012(15) -0.0057(16)
P3 0.0215(18) 0.019(2) 0.0207(18) -0.0008(15) -0.0031(15) -0.0021(15)
P4 0.0171(17) 0.025(2) 0.0172(17) 0.0008(15) -0.0018(14) -0.0013(15)
P5 0.046(2) 0.029(2) 0.0194(19) 0.0008(17) 0.0068(17) -0.0050(19)
P6 0.035(2) 0.025(2) 0.0210(19) -0.0007(16) -0.0046(16) 0.0031(17)
P7 0.034(2) 0.024(2) 0.038(2) 0.0118(18) -0.0111(18) -0.0018(18)
P8 0.026(2) 0.031(3) 0.070(3) 0.013(2) 0.012(2) -0.0028(19)
P9 0.0185(17) 0.021(2) 0.0224(18) -0.0017(15) 0.0005(14) -0.0015(15)
P10 0.0156(17) 0.023(2) 0.0287(19) -0.0057(16) -0.0001(15) -0.0011(15)
P11 0.030(2) 0.026(2) 0.025(2) -0.0043(17) -0.0053(16) 0.0066(17)
P12 0.0212(18) 0.024(2) 0.0195(18) -0.0038(15) 0.0016(15) -0.0027(16)

loop_
_atom_type_symbol
_atom_type_description
_atom_type_scat_dispersion_real
_atom_type_scat_dispersion_imag
_atom_type_scat_source
C C 0.0033 0.0016 'International Tables Vol C Tables 4.2.6.8 and 6.1.1.4'
H H 0.0000 0.0000 'International Tables Vol C Tables 4.2.6.8 and 6.1.1.4'
Cl Cl 0.1484 0.1585 'International Tables Vol C Tables 4.2.6.8 and 6.1.1.4'
P P 0.1023 0.0942 'International Tables Vol C Tables 4.2.6.8 and 6.1.1.4'
S S 0.1246 0.1234 'International Tables Vol C Tables 4.2.6.8 and 6.1.1.4'
Au Au -2.0133 8.8022 'International Tables Vol C Tables 4.2.6.8 and 6.1.1.4'

loop_
_geom_angle_atom_site_label_1
_geom_angle_atom_site_label_2
_geom_angle_atom_site_label_3
_geom_angle
_geom_angle_publ_flag
S2 Au1 S3 175.80(12) yes
S2 Au1 Au2 92.05(8) yes
S3 Au1 Au2 91.82(8) yes
S2 Au1 Au17 96.52(8) yes
S3 Au1 Au17 79.29(8) yes
Au2 Au1 Au17 151.25(2) yes
S2 Au1 Au6 90.99(9) yes
S3 Au1 Au6 88.52(9) yes
Au2 Au1 Au6 73.869(18) yes
Au17 Au1 Au6 78.584(18) yes
S2 Au1 Au8 110.58(8) yes
S3 Au1 Au8 72.00(8) yes
Au2 Au1 Au8 75.810(18) yes
Au17 Au1 Au8 125.52(2) yes
Au6 Au1 Au8 143.17(2) yes
S1 Au2 S4 175.99(11) yes
S1 Au2 Au1 93.69(8) yes
S4 Au2 Au1 89.82(8) yes
S1 Au2 Au10 98.60(8) yes
S4 Au2 Au10 77.40(8) yes
Au1 Au2 Au10 150.00(2) yes
S1 Au2 Au3 92.34(9) yes
S4 Au2 Au3 86.71(8) yes
Au1 Au2 Au3 74.824(18) yes
Au10 Au2 Au3 77.409(18) yes
S1 Au2 Au7 109.71(8) yes
S4 Au2 Au7 73.09(8) yes
Au1 Au2 Au7 74.818(18) yes
Au10 Au2 Au7 125.14(2) yes
Au3 Au2 Au7 143.31(2) yes
S2 Au3 S5 175.31(12) yes
S2 Au3 Au9 94.85(8) yes
S5 Au3 Au9 80.49(8) yes
S2 Au3 Au4 92.96(9) yes
S5 Au3 Au4 91.41(8) yes
Au9 Au3 Au4 151.59(2) yes
S2 Au3 Au2 90.95(8) yes
S5 Au3 Au2 88.65(8) yes
Au9 Au3 Au2 78.826(19) yes
Au4 Au3 Au2 73.764(18) yes
S2 Au3 Au12 111.61(8) yes
S5 Au3 Au12 71.15(8) yes
Au9 Au3 Au12 125.67(2) yes
Au4 Au3 Au12 75.725(18) yes
Au2 Au3 Au12 142.72(2) yes
S1 Au4 S6 175.27(12) yes
S1 Au4 Au3 93.60(8) yes
S6 Au4 Au3 89.76(8) yes
S1 Au4 Au14 97.72(8) yes
S6 Au4 Au14 77.81(8) yes
Au3 Au4 Au14 151.56(2) yes
S1 Au4 Au5 92.05(8) yes
S6 Au4 Au5 85.67(8) yes
Au3 Au4 Au5 74.125(18) yes
Au14 Au4 Au5 79.451(18) yes
S1 Au4 Au11 110.33(8) yes
S6 Au4 Au11 73.74(8) yes
Au3 Au4 Au11 75.353(18) yes
Au14 Au4 Au11 123.79(2) yes
Au5 Au4 Au11 142.99(2) yes
S2 Au5 S7 175.40(12) yes
S2 Au5 Au13 94.53(8) yes
S7 Au5 Au13 80.93(8) yes
S2 Au5 Au6 92.13(8) yes
S7 Au5 Au6 91.67(9) yes
Au13 Au5 Au6 153.67(2) yes
S2 Au5 Au4 92.12(8) yes
S7 Au5 Au4 86.40(8) yes
Au13 Au5 Au4 79.749(19) yes
Au6 Au5 Au4 74.569(18) yes
S2 Au5 Au16 111.78(8) yes
S7 Au5 Au16 71.69(8) yes
Au13 Au5 Au16 124.25(2) yes
Au6 Au5 Au16 75.964(18) yes
Au4 Au5 Au16 142.45(2) yes
S1 Au6 S8 177.39(12) yes
S1 Au6 Au5 92.81(9) yes
S8 Au6 Au5 89.63(8) yes
S1 Au6 Au1 92.58(8) yes
S8 Au6 Au1 87.15(8) yes
Au5 Au6 Au1 75.067(19) yes
S1 Au6 Au18 98.34(8) yes
S8 Au6 Au18 79.06(8) yes
Au5 Au6 Au18 150.73(2) yes
Au1 Au6 Au18 77.460(19) yes
S1 Au6 Au15 108.26(8) yes
S8 Au6 Au15 73.28(8) yes
Au5 Au6 Au15 74.950(18) yes
Au1 Au6 Au15 144.04(2) yes
Au18 Au6 Au15 125.74(2) yes
P10 Au7 S3 171.30(12) yes
P10 Au7 Au18 132.80(10) yes
S3 Au7 Au18 49.30(9) yes
P10 Au7 Au2 101.19(9) yes
S3 Au7 Au2 87.17(8) yes
Au18 Au7 Au2 86.897(18) yes
P10 Au7 Au8 111.05(10) yes
S3 Au7 Au8 69.22(9) yes
Au18 Au7 Au8 115.45(2) yes
Au2 Au7 Au8 70.788(17) yes
P1 Au8 S4 170.70(13) yes
P1 Au8 Au9 128.29(11) yes
S4 Au8 Au9 49.86(9) yes
P1 Au8 Au1 103.71(9) yes
S4 Au8 Au1 85.42(8) yes
Au9 Au8 Au1 84.598(19) yes
P1 Au8 Au7 114.03(11) yes
S4 Au8 Au7 70.44(9) yes
Au9 Au8 Au7 116.69(2) yes
Au1 Au8 Au7 70.211(17) yes
P8 Au9 S4 172.85(14) yes
P8 Au9 Au3 98.85(10) yes
S4 Au9 Au3 88.05(8) yes
P8 Au9 Au8 129.17(12) yes
S4 Au9 Au8 49.65(8) yes
Au3 Au9 Au8 105.07(2) yes
P9 Au10 S5 171.61(12) yes
P9 Au10 Au2 98.81(9) yes
S5 Au10 Au2 89.47(8) yes
P9 Au10 Au11 126.23(9) yes
S5 Au10 Au11 49.78(8) yes
Au2 Au10 Au11 101.94(2) yes
P4 Au11 S5 168.59(12) yes
P4 Au11 Au10 136.12(10) yes
S5 Au11 Au10 49.39(8) yes
P4 Au11 Au4 102.18(9) yes
S5 Au11 Au4 87.48(8) yes
Au10 Au11 Au4 87.104(18) yes
P4 Au11 Au12 108.08(9) yes
S5 Au11 Au12 68.97(8) yes
Au10 Au11 Au12 115.47(2) yes
Au4 Au11 Au12 71.481(17) yes
P7 Au12 S6 172.35(13) yes
P7 Au12 Au13 128.42(11) yes
S6 Au12 Au13 50.11(9) yes
P7 Au12 Au3 102.16(10) yes
S6 Au12 Au3 85.31(8) yes
Au13 Au12 Au3 83.656(19) yes
P7 Au12 Au11 112.86(12) yes
S6 Au12 Au11 71.00(9) yes
Au13 Au12 Au11 117.15(2) yes
Au3 Au12 Au11 70.337(17) yes
P11 Au13 S6 172.33(13) yes
P11 Au13 Au5 100.02(10) yes
S6 Au13 Au5 87.18(8) yes
P11 Au13 Au12 129.10(10) yes
S6 Au13 Au12 50.12(9) yes
Au5 Au13 Au12 105.34(2) yes
P3 Au14 S7 171.76(12) yes
P3 Au14 Au4 100.87(9) yes
S7 Au14 Au4 87.36(8) yes
P3 Au14 Au15 128.00(9) yes
S7 Au14 Au15 49.43(9) yes
Au4 Au14 Au15 100.93(2) yes
P5 Au15 S7 170.59(13) yes
P5 Au15 Au14 131.67(11) yes
S7 Au15 Au14 49.41(8) yes
P5 Au15 Au6 101.49(10) yes
S7 Au15 Au6 87.77(8) yes
Au14 Au15 Au6 88.061(19) yes
P5 Au15 Au16 111.17(11) yes
S7 Au15 Au16 69.93(8) yes
Au14 Au15 Au16 116.79(2) yes
Au6 Au15 Au16 71.889(17) yes
P12 Au16 S8 172.32(12) yes
P12 Au16 Au5 102.32(9) yes
S8 Au16 Au5 85.36(8) yes
P12 Au16 Au17 132.81(9) yes
S8 Au16 Au17 47.06(8) yes
Au5 Au16 Au17 84.406(17) yes
P12 Au16 Au15 111.29(9) yes
S8 Au16 Au15 71.13(8) yes
Au5 Au16 Au15 70.575(17) yes
Au17 Au16 Au15 114.88(2) yes
P2 Au17 S8 173.30(12) yes
P2 Au17 Au1 98.42(9) yes
S8 Au17 Au1 88.27(8) yes
P2 Au17 Au16 130.30(10) yes
S8 Au17 Au16 47.35(8) yes
Au1 Au17 Au16 102.506(19) yes
P6 Au18 S3 171.76(13) yes
P6 Au18 Au6 98.78(10) yes
S3 Au18 Au6 89.25(9) yes
P6 Au18 Au7 125.91(10) yes
S3 Au18 Au7 49.68(8) yes
Au6 Au18 Au7 102.17(2) yes
Au4 S1 Au2 97.94(13) yes
Au4 S1 Au6 98.48(13) yes
Au2 S1 Au6 97.78(12) yes
Au1 S2 Au3 99.61(13) yes
Au1 S2 Au5 99.56(13) yes
Au3 S2 Au5 97.98(12) yes
Au18 S3 Au7 81.02(11) yes
Au18 S3 Au1 104.38(13) yes
Au7 S3 Au1 103.12(13) yes
Au8 S4 Au9 80.49(11) yes
Au8 S4 Au2 104.90(13) yes
Au9 S4 Au2 105.38(13) yes
Au10 S5 Au11 80.83(11) yes
Au10 S5 Au3 104.10(12) yes
Au11 S5 Au3 102.80(12) yes
Au13 S6 Au12 79.76(11) yes
Au13 S6 Au4 105.88(13) yes
Au12 S6 Au4 104.30(12) yes
Au14 S7 Au15 81.15(12) yes
Au14 S7 Au5 106.17(13) yes
Au15 S7 Au5 102.09(13) yes
Au17 S8 Au16 85.59(12) yes
Au17 S8 Au6 105.60(13) yes
Au16 S8 Au6 104.13(12) yes
C1 P1 C7 106.5(5) yes
C1 P1 C13 104.4(6) yes
C7 P1 C13 105.1(6) yes
C1 P1 Au8 113.2(4) yes
C7 P1 Au8 112.2(4) yes
C13 P1 Au8 114.6(5) yes
C21 P2 C15 109.2(5) yes
C21 P2 C14 104.8(5) yes
C15 P2 C14 99.7(6) yes
C21 P2 Au17 114.1(4) yes
C15 P2 Au17 112.4(3) yes
C14 P2 Au17 115.4(5) yes
C27 P3 C33 101.6(5) yes
C27 P3 C39 107.9(5) yes
C33 P3 C39 103.8(5) yes
C27 P3 Au14 114.3(4) yes
C33 P3 Au14 113.1(3) yes
C39 P3 Au14 114.9(4) yes
C47 P4 C40 105.6(6) yes
C47 P4 C41 104.3(4) yes
C40 P4 C41 104.9(5) yes
C47 P4 Au11 118.5(3) yes
C40 P4 Au11 115.2(5) yes
C41 P4 Au11 106.9(3) yes
C53 P5 C65 105.7(6) yes
C53 P5 C59 105.8(6) yes
C65 P5 C59 102.3(6) yes
C53 P5 Au15 114.6(4) yes
C65 P5 Au15 116.5(5) yes
C59 P5 Au15 110.8(4) yes
C67 P6 C66 103.4(6) yes
C67 P6 C73 104.4(5) yes
C66 P6 C73 106.8(7) yes
C67 P6 Au18 111.8(3) yes
C66 P6 Au18 114.5(5) yes
C73 P6 Au18 114.9(5) yes
C79 P7 C85 101.7(7) yes
C79 P7 C91 107.0(7) yes
C85 P7 C91 104.6(7) yes
C79 P7 Au12 112.8(5) yes
C85 P7 Au12 115.1(5) yes
C91 P7 Au12 114.5(5) yes
C93 P8 C92 102.1(6) yes
C93 P8 C99 106.1(7) yes
C92 P8 C99 104.3(8) yes
C93 P8 Au9 115.0(5) yes
C92 P8 Au9 113.7(5) yes
C99 P8 Au9 114.2(6) yes
C111 P9 C105 107.8(4) yes
C111 P9 C117 103.3(5) yes
C105 P9 C117 104.8(5) yes
C111 P9 Au10 114.7(4) yes
C105 P9 Au10 111.4(3) yes
C117 P9 Au10 114.0(5) yes
C118 P10 C125 100.6(5) yes
C118 P10 C119 105.5(6) yes
C125 P10 C119 105.4(5) yes
C118 P10 Au7 116.4(5) yes
C125 P10 Au7 111.8(3) yes
C119 P10 Au7 115.5(3) yes
C131 P11 C143 99.8(6) yes
C131 P11 C137 105.6(7) yes
C143 P11 C137 107.6(8) yes
C131 P11 Au13 117.8(4) yes
C143 P11 Au13 114.3(5) yes
C137 P11 Au13 110.7(7) yes
C151 P12 C145 106.3(5) yes
C151 P12 C144 102.2(6) yes
C145 P12 C144 101.4(6) yes
C151 P12 Au16 115.2(4) yes
C145 P12 Au16 114.9(3) yes
C144 P12 Au16 115.1(5) yes
C2 C1 C6 120.0 ?
C2 C1 P1 121.1(6) ?
C6 C1 P1 118.8(6) ?
C3 C2 C1 120.0 ?
C3 C2 H2A 120.0 ?
C1 C2 H2A 120.0 ?
C2 C3 C4 120.0 ?
C2 C3 H3A 120.0 ?
C4 C3 H3A 120.0 ?
C5 C4 C3 120.0 ?
C5 C4 H4A 120.0 ?
C3 C4 H4A 120.0 ?
C4 C5 C6 120.0 ?
C4 C5 H5A 120.0 ?
C6 C5 H5A 120.0 ?
C5 C6 C1 120.0 ?
C5 C6 H6A 120.0 ?
C1 C6 H6A 120.0 ?
C8 C7 C12 120.0 ?
C8 C7 P1 117.8(6) ?
C12 C7 P1 122.2(6) ?
C9 C8 C7 120.0 ?
C9 C8 H8A 120.0 ?
C7 C8 H8A 120.0 ?
C8 C9 C10 120.0 ?
C8 C9 H9A 120.0 ?
C10 C9 H9A 120.0 ?
C11 C10 C9 120.0 ?
C11 C10 H10A 120.0 ?
C9 C10 H10A 120.0 ?
C12 C11 C10 120.0 ?
C12 C11 H11A 120.0 ?
C10 C11 H11A 120.0 ?
C11 C12 C7 120.0 ?
C11 C12 H12A 120.0 ?
C7 C12 H12A 120.0 ?
C14 C13 P1 111.6(9) ?
C14 C13 H13A 109.3 ?
P1 C13 H13A 109.3 ?
C14 C13 H13B 109.3 ?
P1 C13 H13B 109.3 ?
H13A C13 H13B 108.0 ?
C13 C14 P2 114.8(9) ?
C13 C14 H14A 108.6 ?
P2 C14 H14A 108.6 ?
C13 C14 H14B 108.6 ?
P2 C14 H14B 108.6 ?
H14A C14 H14B 107.5 ?
C16 C15 C20 120.0 ?
C16 C15 P2 122.0(5) ?
C20 C15 P2 117.8(5) ?
C15 C16 C17 120.0 ?
C15 C16 H16A 120.0 ?
C17 C16 H16A 120.0 ?
C18 C17 C16 120.0 ?
C18 C17 H17A 120.0 ?
C16 C17 H17A 120.0 ?
C19 C18 C17 120.0 ?
C19 C18 H18A 120.0 ?
C17 C18 H18A 120.0 ?
C18 C19 C20 120.0 ?
C18 C19 H19A 120.0 ?
C20 C19 H19A 120.0 ?
C19 C20 C15 120.0 ?
C19 C20 H20A 120.0 ?
C15 C20 H20A 120.0 ?
C22 C21 C26 120.0 ?
C22 C21 P2 122.0(5) ?
C26 C21 P2 117.9(5) ?
C23 C22 C21 120.0 ?
C23 C22 H22A 120.0 ?
C21 C22 H22A 120.0 ?
C22 C23 C24 120.0 ?
C22 C23 H23A 120.0 ?
C24 C23 H23A 120.0 ?
C25 C24 C23 120.0 ?
C25 C24 H24A 120.0 ?
C23 C24 H24A 120.0 ?
C24 C25 C26 120.0 ?
C24 C25 H25A 120.0 ?
C26 C25 H25A 120.0 ?
C25 C26 C21 120.0 ?
C25 C26 H26A 120.0 ?
C21 C26 H26A 120.0 ?
C28 C27 C32 120.0 ?
C28 C27 P3 123.6(5) ?
C32 C27 P3 116.1(5) ?
C29 C28 C27 120.0 ?
C29 C28 H28A 120.0 ?
C27 C28 H28A 120.0 ?
C28 C29 C30 120.0 ?
C28 C29 H29A 120.0 ?
C30 C29 H29A 120.0 ?
C31 C30 C29 120.0 ?
C31 C30 H30A 120.0 ?
C29 C30 H30A 120.0 ?
C30 C31 C32 120.0 ?
C30 C31 H31A 120.0 ?
C32 C31 H31A 120.0 ?
C31 C32 C27 120.0 ?
C31 C32 H32A 120.0 ?
C27 C32 H32A 120.0 ?
C34 C33 C38 120.0 ?
C34 C33 P3 118.2(5) ?
C38 C33 P3 121.8(5) ?
C35 C34 C33 120.0 ?
C35 C34 H34A 120.0 ?
C33 C34 H34A 120.0 ?
C34 C35 C36 120.0 ?
C34 C35 H35A 120.0 ?
C36 C35 H35A 120.0 ?
C37 C36 C35 120.0 ?
C37 C36 H36A 120.0 ?
C35 C36 H36A 120.0 ?
C36 C37 C38 120.0 ?
C36 C37 H37A 120.0 ?
C38 C37 H37A 120.0 ?
C37 C38 C33 120.0 ?
C37 C38 H38A 120.0 ?
C33 C38 H38A 120.0 ?
C40 C39 P3 113.3(9) ?
C40 C39 H39A 108.9 ?
P3 C39 H39A 108.9 ?
C40 C39 H39B 108.9 ?
P3 C39 H39B 108.9 ?
H39A C39 H39B 107.7 ?
C39 C40 P4 111.0(9) ?
C39 C40 H40A 109.4 ?
P4 C40 H40A 109.4 ?
C39 C40 H40B 109.4 ?
P4 C40 H40B 109.4 ?
H40A C40 H40B 108.0 ?
C42 C41 C46 120.0 ?
C42 C41 P4 121.0(5) ?
C46 C41 P4 118.8(5) ?
C43 C42 C41 120.0 ?
C43 C42 H42A 120.0 ?
C41 C42 H42A 120.0 ?
C42 C43 C44 120.0 ?
C42 C43 H43A 120.0 ?
C44 C43 H43A 120.0 ?
C43 C44 C45 120.0 ?
C43 C44 H44A 120.0 ?
C45 C44 H44A 120.0 ?
C46 C45 C44 120.0 ?
C46 C45 H45A 120.0 ?
C44 C45 H45A 120.0 ?
C45 C46 C41 120.0 ?
C45 C46 H46A 120.0 ?
C41 C46 H46A 120.0 ?
C48 C47 C52 120.0 ?
C48 C47 P4 118.7(5) ?
C52 C47 P4 121.1(5) ?
C49 C48 C47 120.0 ?
C49 C48 H48A 120.0 ?
C47 C48 H48A 120.0 ?
C48 C49 C50 120.0 ?
C48 C49 H49A 120.0 ?
C50 C49 H49A 120.0 ?
C51 C50 C49 120.0 ?
C51 C50 H50A 120.0 ?
C49 C50 H50A 120.0 ?
C50 C51 C52 120.0 ?
C50 C51 H51A 120.0 ?
C52 C51 H51A 120.0 ?
C51 C52 C47 120.0 ?
C51 C52 H52A 120.0 ?
C47 C52 H52A 120.0 ?
C54 C53 C58 120.0 ?
C54 C53 P5 117.8(7) ?
C58 C53 P5 122.0(7) ?
C55 C54 C53 120.0 ?
C55 C54 H54A 120.0 ?
C53 C54 H54A 120.0 ?
C54 C55 C56 120.0 ?
C54 C55 H55A 120.0 ?
C56 C55 H55A 120.0 ?
C55 C56 C57 120.0 ?
C55 C56 H56A 120.0 ?
C57 C56 H56A 120.0 ?
C58 C57 C56 120.0 ?
C58 C57 H57A 120.0 ?
C56 C57 H57A 120.0 ?
C57 C58 C53 120.0 ?
C57 C58 H58A 120.0 ?
C53 C58 H58A 120.0 ?
C60 C59 C64 120.0 ?
C60 C59 P5 118.6(7) ?
C64 C59 P5 121.3(7) ?
C61 C60 C59 120.0 ?
C61 C60 H60A 120.0 ?
C59 C60 H60A 120.0 ?
C60 C61 C62 120.0 ?
C60 C61 H61A 120.0 ?
C62 C61 H61A 120.0 ?
C61 C62 C63 120.0 ?
C61 C62 H62A 120.0 ?
C63 C62 H62A 120.0 ?
C64 C63 C62 120.0 ?
C64 C63 H63A 120.0 ?
C62 C63 H63A 120.0 ?
C63 C64 C59 120.0 ?
C63 C64 H64A 120.0 ?
C59 C64 H64A 120.0 ?
C66 C65 P5 111.8(10) ?
C66 C65 H65A 109.3 ?
P5 C65 H65A 109.3 ?
C66 C65 H65B 109.3 ?
P5 C65 H65B 109.3 ?
H65A C65 H65B 107.9 ?
C65 C66 P6 112.4(10) ?
C65 C66 H66A 109.1 ?
P6 C66 H66A 109.1 ?
C65 C66 H66B 109.1 ?
P6 C66 H66B 109.1 ?
H66A C66 H66B 107.9 ?
C68 C67 C72 120.0 ?
C68 C67 P6 117.6(5) ?
C72 C67 P6 122.4(5) ?
C69 C68 C67 120.0 ?
C69 C68 H68A 120.0 ?
C67 C68 H68A 120.0 ?
C68 C69 C70 120.0 ?
C68 C69 H69A 120.0 ?
C70 C69 H69A 120.0 ?
C71 C70 C69 120.0 ?
C71 C70 H70A 120.0 ?
C69 C70 H70A 120.0 ?
C70 C71 C72 120.0 ?
C70 C71 H71A 120.0 ?
C72 C71 H71A 120.0 ?
C71 C72 C67 120.0 ?
C71 C72 H72A 120.0 ?
C67 C72 H72A 120.0 ?
C74 C73 C78 120.0 ?
C74 C73 P6 121.4(9) ?
C78 C73 P6 118.6(9) ?
C75 C74 C73 120.0 ?
C75 C74 H74A 120.0 ?
C73 C74 H74A 120.0 ?
C74 C75 C76 120.0 ?
C74 C75 H75A 120.0 ?
C76 C75 H75A 120.0 ?
C77 C76 C75 120.0 ?
C77 C76 H76A 120.0 ?
C75 C76 H76A 120.0 ?
C78 C77 C76 120.0 ?
C78 C77 H77A 120.0 ?
C76 C77 H77A 120.0 ?
C77 C78 C73 120.0 ?
C77 C78 H78A 120.0 ?
C73 C78 H78A 120.0 ?
C80 C79 C84 120.0 ?
C80 C79 P7 119.1(10) ?
C84 C79 P7 120.9(10) ?
C79 C80 C81 120.0 ?
C79 C80 H80A 120.0 ?
C81 C80 H80A 120.0 ?
C82 C81 C80 120.0 ?
C82 C81 H81A 120.0 ?
C80 C81 H81A 120.0 ?
C81 C82 C83 120.0 ?
C81 C82 H82A 120.0 ?
C83 C82 H82A 120.0 ?
C82 C83 C84 120.0 ?
C82 C83 H83A 120.0 ?
C84 C83 H83A 120.0 ?
C83 C84 C79 120.0 ?
C83 C84 H84A 120.0 ?
C79 C84 H84A 120.0 ?
C86 C85 C90 120.0 ?
C86 C85 P7 119.2(9) ?
C90 C85 P7 120.8(9) ?
C87 C86 C85 120.0 ?
C87 C86 H86A 120.0 ?
C85 C86 H86A 120.0 ?
C86 C87 C88 120.0 ?
C86 C87 H87A 120.0 ?
C88 C87 H87A 120.0 ?
C87 C88 C89 120.0 ?
C87 C88 H88A 120.0 ?
C89 C88 H88A 120.0 ?
C90 C89 C88 120.0 ?
C90 C89 H89A 120.0 ?
C88 C89 H89A 120.0 ?
C89 C90 C85 120.0 ?
C89 C90 H90A 120.0 ?
C85 C90 H90A 120.0 ?
C92 C91 P7 109.2(9) ?
C92 C91 H91A 109.8 ?
P7 C91 H91A 109.8 ?
C92 C91 H91B 109.8 ?
P7 C91 H91B 109.8 ?
H91A C91 H91B 108.3 ?
C91 C92 P8 114.3(10) ?
C91 C92 H92A 108.7 ?
P8 C92 H92A 108.7 ?
C91 C92 H92B 108.7 ?
P8 C92 H92B 108.7 ?
H92A C92 H92B 107.6 ?
C94 C93 C98 120.0 ?
C94 C93 P8 118.0(8) ?
C98 C93 P8 121.9(8) ?
C93 C94 C95 120.0 ?
C93 C94 H94A 120.0 ?
C95 C94 H94A 120.0 ?
C96 C95 C94 120.0 ?
C96 C95 H95A 120.0 ?
C94 C95 H95A 120.0 ?
C95 C96 C97 120.0 ?
C95 C96 H96A 120.0 ?
C97 C96 H96A 120.0 ?
C98 C97 C96 120.0 ?
C98 C97 H97A 120.0 ?
C96 C97 H97A 120.0 ?
C97 C98 C93 120.0 ?
C97 C98 H98A 120.0 ?
C93 C98 H98A 120.0 ?
C100 C99 C104 120.0 ?
C100 C99 P8 117.8(11) ?
C104 C99 P8 121.4(11) ?
C101 C100 C99 120.0 ?
C101 C100 H10B 120.0 ?
C99 C100 H10B 120.0 ?
C100 C101 C102 120.0 ?
C100 C101 H10C 120.0 ?
C102 C101 H10C 120.0 ?
C103 C102 C101 120.0 ?
C103 C102 H10D 120.0 ?
C101 C102 H10D 120.0 ?
C102 C103 C104 120.0 ?
C102 C103 H10E 120.0 ?
C104 C103 H10E 120.0 ?
C103 C104 C99 120.0 ?
C103 C104 H10F 120.0 ?
C99 C104 H10F 120.0 ?
C106 C105 C110 120.0 ?
C106 C105 P9 122.2(5) ?
C110 C105 P9 117.8(5) ?
C105 C106 C107 120.0 ?
C105 C106 H10G 120.0 ?
C107 C106 H10G 120.0 ?
C108 C107 C106 120.0 ?
C108 C107 H10H 120.0 ?
C106 C107 H10H 120.0 ?
C109 C108 C107 120.0 ?
C109 C108 H10I 120.0 ?
C107 C108 H10I 120.0 ?
C108 C109 C110 120.0 ?
C108 C109 H10J 120.0 ?
C110 C109 H10J 120.0 ?
C109 C110 C105 120.0 ?
C109 C110 H11B 120.0 ?
C105 C110 H11B 120.0 ?
C112 C111 C116 120.0 ?
C112 C111 P9 119.2(6) ?
C116 C111 P9 120.8(6) ?
C111 C112 C113 120.0 ?
C111 C112 H11C 120.0 ?
C113 C112 H11C 120.0 ?
C114 C113 C112 120.0 ?
C114 C113 H11D 120.0 ?
C112 C113 H11D 120.0 ?
C113 C114 C115 120.0 ?
C113 C114 H11E 120.0 ?
C115 C114 H11E 120.0 ?
C114 C115 C116 120.0 ?
C114 C115 H11F 120.0 ?
C116 C115 H11F 120.0 ?
C115 C116 C111 120.0 ?
C115 C116 H11G 120.0 ?
C111 C116 H11G 120.0 ?
C118 C117 P9 109.2(9) ?
C118 C117 H11H 109.8 ?
P9 C117 H11H 109.8 ?
C118 C117 H11I 109.8 ?
P9 C117 H11I 109.8 ?
H11H C117 H11I 108.3 ?
C117 C118 P10 113.9(9) ?
C117 C118 H11J 108.8 ?
P10 C118 H11J 108.8 ?
C117 C118 H11K 108.8 ?
P10 C118 H11K 108.8 ?
H11J C118 H11K 107.7 ?
C120 C119 C124 120.0 ?
C120 C119 P10 117.4(5) ?
C124 C119 P10 122.0(5) ?
C121 C120 C119 120.0 ?
C121 C120 H12B 120.0 ?
C119 C120 H12B 120.0 ?
C120 C121 C122 120.0 ?
C120 C121 H12C 120.0 ?
C122 C121 H12C 120.0 ?
C123 C122 C121 120.0 ?
C123 C122 H12D 120.0 ?
C121 C122 H12D 120.0 ?
C122 C123 C124 120.0 ?
C122 C123 H12E 120.0 ?
C124 C123 H12E 120.0 ?
C123 C124 C119 120.0 ?
C123 C124 H12F 120.0 ?
C119 C124 H12F 120.0 ?
C126 C125 C130 120.0 ?
C126 C125 P10 118.4(5) ?
C130 C125 P10 121.5(5) ?
C127 C126 C125 120.0 ?
C127 C126 H12G 120.0 ?
C125 C126 H12G 120.0 ?
C128 C127 C126 120.0 ?
C128 C127 H12H 120.0 ?
C126 C127 H12H 120.0 ?
C127 C128 C129 120.0 ?
C127 C128 H12I 120.0 ?
C129 C128 H12I 120.0 ?
C130 C129 C128 120.0 ?
C130 C129 H12J 120.0 ?
C128 C129 H12J 120.0 ?
C129 C130 C125 120.0 ?
C129 C130 H13C 120.0 ?
C125 C130 H13C 120.0 ?
C132 C131 C136 120.0 ?
C132 C131 P11 116.4(7) ?
C136 C131 P11 123.2(7) ?
C131 C132 C133 120.0 ?
C131 C132 H13D 120.0 ?
C133 C132 H13D 120.0 ?
C134 C133 C132 120.0 ?
C134 C133 H13E 120.0 ?
C132 C133 H13E 120.0 ?
C135 C134 C133 120.0 ?
C135 C134 H13F 120.0 ?
C133 C134 H13F 120.0 ?
C134 C135 C136 120.0 ?
C134 C135 H13G 120.0 ?
C136 C135 H13G 120.0 ?
C135 C136 C131 120.0 ?
C135 C136 H13H 120.0 ?
C131 C136 H13H 120.0 ?
C138 C137 C142 120.0 ?
C138 C137 P11 121.2(13) ?
C142 C137 P11 118.7(12) ?
C137 C138 C139 120.0 ?
C137 C138 H13I 120.0 ?
C139 C138 H13I 120.0 ?
C138 C139 C140 120.0 ?
C138 C139 H13J 120.0 ?
C140 C139 H13J 120.0 ?
C141 C140 C139 120.0 ?
C141 C140 H14C 120.0 ?
C139 C140 H14C 120.0 ?
C142 C141 C140 120.0 ?
C142 C141 H14D 120.0 ?
C140 C141 H14D 120.0 ?
C141 C142 C137 120.0 ?
C141 C142 H14E 120.0 ?
C137 C142 H14E 120.0 ?
C144 C143 P11 114.4(10) ?
C144 C143 H14F 108.7 ?
P11 C143 H14F 108.7 ?
C144 C143 H14G 108.7 ?
P11 C143 H14G 108.7 ?
H14F C143 H14G 107.6 ?
C143 C144 P12 112.9(10) ?
C143 C144 H14H 109.0 ?
P12 C144 H14H 109.0 ?
C143 C144 H14I 109.0 ?
P12 C144 H14I 109.0 ?
H14H C144 H14I 107.8 ?
C146 C145 C150 120.0 ?
C146 C145 P12 120.9(5) ?
C150 C145 P12 119.0(5) ?
C145 C146 C147 120.0 ?
C145 C146 H14J 120.0 ?
C147 C146 H14J 120.0 ?
C148 C147 C146 120.0 ?
C148 C147 H14K 120.0 ?
C146 C147 H14K 120.0 ?
C147 C148 C149 120.0 ?
C147 C148 H14L 120.0 ?
C149 C148 H14L 120.0 ?
C150 C149 C148 120.0 ?
C150 C149 H14M 120.0 ?
C148 C149 H14M 120.0 ?
C149 C150 C145 120.0 ?
C149 C150 H15A 120.0 ?
C145 C150 H15A 120.0 ?
C152 C151 C156 120.0 ?
C152 C151 P12 118.4(6) ?
C156 C151 P12 121.6(6) ?
C153 C152 C151 120.0 ?
C153 C152 H15B 120.0 ?
C151 C152 H15B 120.0 ?
C152 C153 C154 120.0 ?
C152 C153 H15C 120.0 ?
C154 C153 H15C 120.0 ?
C155 C154 C153 120.0 ?
C155 C154 H15D 120.0 ?
C153 C154 H15D 120.0 ?
C156 C155 C154 120.0 ?
C156 C155 H15E 120.0 ?
C154 C155 H15E 120.0 ?
C155 C156 C151 120.0 ?
C155 C156 H15F 120.0 ?
C151 C156 H15F 120.0 ?

loop_
_geom_bond_atom_site_label_1
_geom_bond_atom_site_label_2
_geom_bond_distance
_geom_bond_publ_flag
Au1 S2 2.343(3) yes
Au1 S3 2.368(4) yes
Au1 Au2 2.9263(7) yes
Au1 Au17 2.9452(7) yes
Au1 Au6 2.9649(7) yes
Au1 Au8 3.1268(7) yes
Au2 S1 2.346(3) yes
Au2 S4 2.357(3) yes
Au2 Au10 2.9660(7) yes
Au2 Au3 2.9686(7) yes
Au2 Au7 3.1395(7) yes
Au3 S2 2.346(3) yes
Au3 S5 2.373(3) yes
Au3 Au9 2.9212(7) yes
Au3 Au4 2.9229(7) yes
Au3 Au12 3.1371(7) yes
Au4 S1 2.341(3) yes
Au4 S6 2.374(3) yes
Au4 Au14 2.9387(7) yes
Au4 Au5 2.9539(7) yes
Au4 Au11 3.1068(7) yes
Au5 S2 2.348(3) yes
Au5 S7 2.372(3) yes
Au5 Au13 2.9147(7) yes
Au5 Au6 2.9147(7) yes
Au5 Au16 3.1153(7) yes
Au6 S1 2.352(3) yes
Au6 S8 2.367(3) yes
Au6 Au18 2.9659(7) yes
Au6 Au15 3.1013(7) yes
Au7 P10 2.268(4) yes
Au7 S3 2.341(3) yes
Au7 Au18 3.0334(7) yes
Au7 Au8 3.2838(8) yes
Au8 P1 2.264(4) yes
Au8 S4 2.338(3) yes
Au8 Au9 3.0251(8) yes
Au9 P8 2.255(5) yes
Au9 S4 2.345(4) yes
Au10 P9 2.257(4) yes
Au10 S5 2.333(3) yes
Au10 Au11 3.0335(7) yes
Au11 P4 2.264(3) yes
Au11 S5 2.346(3) yes
Au11 Au12 3.2638(8) yes
Au12 P7 2.262(4) yes
Au12 S6 2.341(4) yes
Au12 Au13 3.0021(8) yes
Au13 P11 2.261(4) yes
Au13 S6 2.341(4) yes
Au14 P3 2.247(4) yes
Au14 S7 2.338(3) yes
Au14 Au15 3.0424(7) yes
Au15 P5 2.268(4) yes
Au15 S7 2.339(4) yes
Au15 Au16 3.2241(8) yes
Au16 P12 2.264(4) yes
Au16 S8 2.342(3) yes
Au16 Au17 3.1754(7) yes
Au17 P2 2.262(4) yes
Au17 S8 2.332(3) yes
Au18 P6 2.247(4) yes
Au18 S3 2.328(4) yes
P1 C1 1.822(9) yes
P1 C7 1.823(8) yes
P1 C13 1.832(14) yes
P2 C21 1.805(8) yes
P2 C15 1.812(8) yes
P2 C14 1.849(13) yes
P3 C27 1.811(8) yes
P3 C33 1.824(7) yes
P3 C39 1.831(12) yes
P4 C47 1.810(8) yes
P4 C40 1.829(13) yes
P4 C41 1.842(7) yes
P5 C53 1.796(10) yes
P5 C65 1.826(14) yes
P5 C59 1.852(9) yes
P6 C67 1.813(7) yes
P6 C66 1.826(14) yes
P6 C73 1.831(11) yes
P7 C79 1.790(12) yes
P7 C85 1.832(12) yes
P7 C91 1.836(13) yes
P8 C93 1.830(11) yes
P8 C92 1.853(14) yes
P8 C99 1.867(13) yes
P9 C111 1.805(8) yes
P9 C105 1.806(7) yes
P9 C117 1.851(13) yes
P10 C118 1.827(13) yes
P10 C125 1.832(7) yes
P10 C119 1.833(8) yes
P11 C131 1.815(10) yes
P11 C143 1.849(14) yes
P11 C137 1.850(14) yes
P12 C151 1.807(8) yes
P12 C145 1.823(8) yes
P12 C144 1.835(14) yes
C1 C2 1.3900 ?
C1 C6 1.3900 ?
C2 C3 1.3900 ?
C2 H2A 0.9500 ?
C3 C4 1.3900 ?
C3 H3A 0.9500 ?
C4 C5 1.3900 ?
C4 H4A 0.9500 ?
C5 C6 1.3900 ?
C5 H5A 0.9500 ?
C6 H6A 0.9500 ?
C7 C8 1.3900 ?
C7 C12 1.3900 ?
C8 C9 1.3900 ?
C8 H8A 0.9500 ?
C9 C10 1.3900 ?
C9 H9A 0.9500 ?
C10 C11 1.3900 ?
C10 H10A 0.9500 ?
C11 C12 1.3900 ?
C11 H11A 0.9500 ?
C12 H12A 0.9500 ?
C13 C14 1.526(18) ?
C13 H13A 0.9900 ?
C13 H13B 0.9900 ?
C14 H14A 0.9900 ?
C14 H14B 0.9900 ?
C15 C16 1.3900 ?
C15 C20 1.3900 ?
C16 C17 1.3900 ?
C16 H16A 0.9500 ?
C17 C18 1.3900 ?
C17 H17A 0.9500 ?
C18 C19 1.3900 ?
C18 H18A 0.9500 ?
C19 C20 1.3900 ?
C19 H19A 0.9500 ?
C20 H20A 0.9500 ?
C21 C22 1.3900 ?
C21 C26 1.3900 ?
C22 C23 1.3900 ?
C22 H22A 0.9500 ?
C23 C24 1.3900 ?
C23 H23A 0.9500 ?
C24 C25 1.3900 ?
C24 H24A 0.9500 ?
C25 C26 1.3900 ?
C25 H25A 0.9500 ?
C26 H26A 0.9500 ?
C27 C28 1.3900 ?
C27 C32 1.3900 ?
C28 C29 1.3900 ?
C28 H28A 0.9500 ?
C29 C30 1.3900 ?
C29 H29A 0.9500 ?
C30 C31 1.3900 ?
C30 H30A 0.9500 ?
C31 C32 1.3900 ?
C31 H31A 0.9500 ?
C32 H32A 0.9500 ?
C33 C34 1.3900 ?
C33 C38 1.3900 ?
C34 C35 1.3900 ?
C34 H34A 0.9500 ?
C35 C36 1.3900 ?
C35 H35A 0.9500 ?
C36 C37 1.3900 ?
C36 H36A 0.9500 ?
C37 C38 1.3900 ?
C37 H37A 0.9500 ?
C38 H38A 0.9500 ?
C39 C40 1.541(18) ?
C39 H39A 0.9900 ?
C39 H39B 0.9900 ?
C40 H40A 0.9900 ?
C40 H40B 0.9900 ?
C41 C42 1.3900 ?
C41 C46 1.3900 ?
C42 C43 1.3900 ?
C42 H42A 0.9500 ?
C43 C44 1.3900 ?
C43 H43A 0.9500 ?
C44 C45 1.3900 ?
C44 H44A 0.9500 ?
C45 C46 1.3900 ?
C45 H45A 0.9500 ?
C46 H46A 0.9500 ?
C47 C48 1.3900 ?
C47 C52 1.3900 ?
C48 C49 1.3900 ?
C48 H48A 0.9500 ?
C49 C50 1.3900 ?
C49 H49A 0.9500 ?
C50 C51 1.3900 ?
C50 H50A 0.9500 ?
C51 C52 1.3900 ?
C51 H51A 0.9500 ?
C52 H52A 0.9500 ?
C53 C54 1.3900 ?
C53 C58 1.3900 ?
C54 C55 1.3900 ?
C54 H54A 0.9500 ?
C55 C56 1.3900 ?
C55 H55A 0.9500 ?
C56 C57 1.3900 ?
C56 H56A 0.9500 ?
C57 C58 1.3900 ?
C57 H57A 0.9500 ?
C58 H58A 0.9500 ?
C59 C60 1.3900 ?
C59 C64 1.3900 ?
C60 C61 1.3900 ?
C60 H60A 0.9500 ?
C61 C62 1.3900 ?
C61 H61A 0.9500 ?
C62 C63 1.3900 ?
C62 H62A 0.9500 ?
C63 C64 1.3900 ?
C63 H63A 0.9500 ?
C64 H64A 0.9500 ?
C65 C66 1.560(19) ?
C65 H65A 0.9900 ?
C65 H65B 0.9900 ?
C66 H66A 0.9900 ?
C66 H66B 0.9900 ?
C67 C68 1.3900 ?
C67 C72 1.3900 ?
C68 C69 1.3900 ?
C68 H68A 0.9500 ?
C69 C70 1.3900 ?
C69 H69A 0.9500 ?
C70 C71 1.3900 ?
C70 H70A 0.9500 ?
C71 C72 1.3900 ?
C71 H71A 0.9500 ?
C72 H72A 0.9500 ?
C73 C74 1.3900 ?
C73 C78 1.3900 ?
C74 C75 1.3900 ?
C74 H74A 0.9500 ?
C75 C76 1.3900 ?
C75 H75A 0.9500 ?
C76 C77 1.3900 ?
C76 H76A 0.9500 ?
C77 C78 1.3900 ?
C77 H77A 0.9500 ?
C78 H78A 0.9500 ?
C79 C80 1.3900 ?
C79 C84 1.3900 ?
C80 C81 1.3900 ?
C80 H80A 0.9500 ?
C81 C82 1.3900 ?
C81 H81A 0.9500 ?
C82 C83 1.3900 ?
C82 H82A 0.9500 ?
C83 C84 1.3900 ?
C83 H83A 0.9500 ?
C84 H84A 0.9500 ?
C85 C86 1.3900 ?
C85 C90 1.3900 ?
C86 C87 1.3900 ?
C86 H86A 0.9500 ?
C87 C88 1.3900 ?
C87 H87A 0.9500 ?
C88 C89 1.3900 ?
C88 H88A 0.9500 ?
C89 C90 1.3900 ?
C89 H89A 0.9500 ?
C90 H90A 0.9500 ?
C91 C92 1.535(19) ?
C91 H91A 0.9900 ?
C91 H91B 0.9900 ?
C92 H92A 0.9900 ?
C92 H92B 0.9900 ?
C93 C94 1.3900 ?
C93 C98 1.3900 ?
C94 C95 1.3900 ?
C94 H94A 0.9500 ?
C95 C96 1.3900 ?
C95 H95A 0.9500 ?
C96 C97 1.3900 ?
C96 H96A 0.9500 ?
C97 C98 1.3900 ?
C97 H97A 0.9500 ?
C98 H98A 0.9500 ?
C99 C100 1.3900 ?
C99 C104 1.3900 ?
C100 C101 1.3900 ?
C100 H10B 0.9500 ?
C101 C102 1.3900 ?
C101 H10C 0.9500 ?
C102 C103 1.3900 ?
C102 H10D 0.9500 ?
C103 C104 1.3900 ?
C103 H10E 0.9500 ?
C104 H10F 0.9500 ?
C105 C106 1.3900 ?
C105 C110 1.3900 ?
C106 C107 1.3900 ?
C106 H10G 0.9500 ?
C107 C108 1.3900 ?
C107 H10H 0.9500 ?
C108 C109 1.3900 ?
C108 H10I 0.9500 ?
C109 C110 1.3900 ?
C109 H10J 0.9500 ?
C110 H11B 0.9500 ?
C111 C112 1.3900 ?
C111 C116 1.3900 ?
C112 C113 1.3900 ?
C112 H11C 0.9500 ?
C113 C114 1.3900 ?
C113 H11D 0.9500 ?
C114 C115 1.3900 ?
C114 H11E 0.9500 ?
C115 C116 1.3900 ?
C115 H11F 0.9500 ?
C116 H11G 0.9500 ?
C117 C118 1.536(18) ?
C117 H11H 0.9900 ?
C117 H11I 0.9900 ?
C118 H11J 0.9900 ?
C118 H11K 0.9900 ?
C119 C120 1.3900 ?
C119 C124 1.3900 ?
C120 C121 1.3900 ?
C120 H12B 0.9500 ?
C121 C122 1.3900 ?
C121 H12C 0.9500 ?
C122 C123 1.3900 ?
C122 H12D 0.9500 ?
C123 C124 1.3900 ?
C123 H12E 0.9500 ?
C124 H12F 0.9500 ?
C125 C126 1.3900 ?
C125 C130 1.3900 ?
C126 C127 1.3900 ?
C126 H12G 0.9500 ?
C127 C128 1.3900 ?
C127 H12H 0.9500 ?
C128 C129 1.3900 ?
C128 H12I 0.9500 ?
C129 C130 1.3900 ?
C129 H12J 0.9500 ?
C130 H13C 0.9500 ?
C131 C132 1.3900 ?
C131 C136 1.3900 ?
C132 C133 1.3900 ?
C132 H13D 0.9500 ?
C133 C134 1.3900 ?
C133 H13E 0.9500 ?
C134 C135 1.3900 ?
C134 H13F 0.9500 ?
C135 C136 1.3900 ?
C135 H13G 0.9500 ?
C136 H13H 0.9500 ?
C137 C138 1.3900 ?
C137 C142 1.3900 ?
C138 C139 1.3900 ?
C138 H13I 0.9500 ?
C139 C140 1.3900 ?
C139 H13J 0.9500 ?
C140 C141 1.3900 ?
C140 H14C 0.9500 ?
C141 C142 1.3900 ?
C141 H14D 0.9500 ?
C142 H14E 0.9500 ?
C143 C144 1.495(19) ?
C143 H14F 0.9900 ?
C143 H14G 0.9900 ?
C144 H14H 0.9900 ?
C144 H14I 0.9900 ?
C145 C146 1.3900 ?
C145 C150 1.3900 ?
C146 C147 1.3900 ?
C146 H14J 0.9500 ?
C147 C148 1.3900 ?
C147 H14K 0.9500 ?
C148 C149 1.3900 ?
C148 H14L 0.9500 ?
C149 C150 1.3900 ?
C149 H14M 0.9500 ?
C150 H15A 0.9500 ?
C151 C152 1.3900 ?
C151 C156 1.3900 ?
C152 C153 1.3900 ?
C152 H15B 0.9500 ?
C153 C154 1.3900 ?
C153 H15C 0.9500 ?
C154 C155 1.3900 ?
C154 H15D 0.9500 ?
C155 C156 1.3900 ?
C155 H15E 0.9500 ?
C156 H15F 0.9500 ?

loop_
_geom_torsion_atom_site_label_1
_geom_torsion_atom_site_label_2
_geom_torsion_atom_site_label_3
_geom_torsion_atom_site_label_4
_geom_torsion
S2 Au1 Au2 S1 -80.55(12)
S3 Au1 Au2 S1 97.82(12)
Au17 Au1 Au2 S1 27.01(10)
Au6 Au1 Au2 S1 9.89(8)
Au8 Au1 Au2 S1 168.73(8)
S2 Au1 Au2 S4 97.52(12)
S3 Au1 Au2 S4 -84.12(12)
Au17 Au1 Au2 S4 -154.93(9)
Au6 Au1 Au2 S4 -172.05(8)
Au8 Au1 Au2 S4 -13.20(8)
S2 Au1 Au2 Au10 33.74(9)
S3 Au1 Au2 Au10 -147.90(9)
Au17 Au1 Au2 Au10 141.30(5)
Au6 Au1 Au2 Au10 124.17(4)
Au8 Au1 Au2 Au10 -76.98(4)
S2 Au1 Au2 Au3 10.88(8)
S3 Au1 Au2 Au3 -170.76(8)
Au17 Au1 Au2 Au3 118.43(5)
Au6 Au1 Au2 Au3 101.308(18)
Au8 Au1 Au2 Au3 -99.843(19)
S2 Au1 Au2 Au7 170.03(8)
S3 Au1 Au2 Au7 -11.61(8)
Au17 Au1 Au2 Au7 -82.41(5)
Au6 Au1 Au2 Au7 -99.540(18)
Au8 Au1 Au2 Au7 59.309(17)
S1 Au2 Au3 S2 82.34(11)
S4 Au2 Au3 S2 -101.56(12)
Au1 Au2 Au3 S2 -10.86(8)
Au10 Au2 Au3 S2 -179.37(8)
Au7 Au2 Au3 S2 -45.95(9)
S1 Au2 Au3 S5 -102.33(11)
S4 Au2 Au3 S5 73.77(11)
Au1 Au2 Au3 S5 164.47(8)
Au10 Au2 Au3 S5 -4.04(8)
Au7 Au2 Au3 S5 129.38(8)
S1 Au2 Au3 Au9 177.10(8)
S4 Au2 Au3 Au9 -6.80(8)
Au1 Au2 Au3 Au9 83.900(19)
Au10 Au2 Au3 Au9 -84.616(19)
Au7 Au2 Au3 Au9 48.81(4)
S1 Au2 Au3 Au4 -10.47(8)
S4 Au2 Au3 Au4 165.63(8)
Au1 Au2 Au3 Au4 -103.661(18)
Au10 Au2 Au3 Au4 87.822(18)
Au7 Au2 Au3 Au4 -138.75(3)
S1 Au2 Au3 Au12 -46.70(9)
S4 Au2 Au3 Au12 129.40(9)
Au1 Au2 Au3 Au12 -139.90(4)
Au10 Au2 Au3 Au12 51.59(4)
Au7 Au2 Au3 Au12 -174.99(3)
S2 Au3 Au4 S1 -79.63(11)
S5 Au3 Au4 S1 98.68(11)
Au9 Au3 Au4 S1 26.24(10)
Au2 Au3 Au4 S1 10.50(8)
Au12 Au3 Au4 S1 168.82(8)
S2 Au3 Au4 S6 97.05(12)
S5 Au3 Au4 S6 -84.65(12)
Au9 Au3 Au4 S6 -157.08(9)
Au2 Au3 Au4 S6 -172.83(8)
Au12 Au3 Au4 S6 -14.51(8)
S2 Au3 Au4 Au14 33.87(10)
S5 Au3 Au4 Au14 -147.82(9)
Au9 Au3 Au4 Au14 139.74(5)
Au2 Au3 Au4 Au14 123.99(5)
Au12 Au3 Au4 Au14 -77.69(5)
S2 Au3 Au4 Au5 11.48(8)
S5 Au3 Au4 Au5 -170.21(8)
Au9 Au3 Au4 Au5 117.35(5)
Au2 Au3 Au4 Au5 101.607(18)
Au12 Au3 Au4 Au5 -100.073(18)
S2 Au3 Au4 Au11 170.29(8)
S5 Au3 Au4 Au11 -11.40(8)
Au9 Au3 Au4 Au11 -83.84(5)
Au2 Au3 Au4 Au11 -99.585(18)
Au12 Au3 Au4 Au11 58.734(17)
S1 Au4 Au5 S2 81.70(11)
S6 Au4 Au5 S2 -102.45(12)
Au3 Au4 Au5 S2 -11.46(8)
Au14 Au4 Au5 S2 179.17(8)
Au11 Au4 Au5 S2 -46.98(9)
S1 Au4 Au5 S7 -102.66(12)
S6 Au4 Au5 S7 73.20(12)
Au3 Au4 Au5 S7 164.18(9)
Au14 Au4 Au5 S7 -5.19(9)
Au11 Au4 Au5 S7 128.66(9)
S1 Au4 Au5 Au13 175.92(8)
S6 Au4 Au5 Au13 -8.23(8)
Au3 Au4 Au5 Au13 82.757(19)
Au14 Au4 Au5 Au13 -86.610(19)
Au11 Au4 Au5 Au13 47.24(4)
S1 Au4 Au5 Au6 -9.93(8)
S6 Au4 Au5 Au6 165.93(8)
Au3 Au4 Au5 Au6 -103.089(18)
Au14 Au4 Au5 Au6 87.544(19)
Au11 Au4 Au5 Au6 -138.61(3)
S1 Au4 Au5 Au16 -49.40(9)
S6 Au4 Au5 Au16 126.46(9)
Au3 Au4 Au5 Au16 -142.56(3)
Au14 Au4 Au5 Au16 48.07(4)
Au11 Au4 Au5 Au16 -178.08(3)
S2 Au5 Au6 S1 -81.73(11)
S7 Au5 Au6 S1 95.69(11)
Au13 Au5 Au6 S1 22.95(10)
Au4 Au5 Au6 S1 9.88(8)
Au16 Au5 Au6 S1 166.35(8)
S2 Au5 Au6 S8 97.35(11)
S7 Au5 Au6 S8 -85.24(11)
Au13 Au5 Au6 S8 -157.98(9)
Au4 Au5 Au6 S8 -171.04(8)
Au16 Au5 Au6 S8 -14.58(8)
S2 Au5 Au6 Au1 10.20(8)
S7 Au5 Au6 Au1 -172.39(8)
Au13 Au5 Au6 Au1 114.87(5)
Au4 Au5 Au6 Au1 101.807(18)
Au16 Au5 Au6 Au1 -101.729(18)
S2 Au5 Au6 Au18 30.89(9)
S7 Au5 Au6 Au18 -151.69(9)
Au13 Au5 Au6 Au18 135.57(5)
Au4 Au5 Au6 Au18 122.51(5)
Au16 Au5 Au6 Au18 -81.03(5)
S2 Au5 Au6 Au15 170.12(8)
S7 Au5 Au6 Au15 -12.47(8)
Au13 Au5 Au6 Au15 -85.21(5)
Au4 Au5 Au6 Au15 -98.272(18)
Au16 Au5 Au6 Au15 58.191(16)
S2 Au1 Au6 S1 82.01(12)
S3 Au1 Au6 S1 -102.17(12)
Au2 Au1 Au6 S1 -9.85(8)
Au17 Au1 Au6 S1 178.46(8)
Au8 Au1 Au6 S1 -45.55(9)
S2 Au1 Au6 S8 -100.59(11)
S3 Au1 Au6 S8 75.23(12)
Au2 Au1 Au6 S8 167.56(8)
Au17 Au1 Au6 S8 -4.14(8)
Au8 Au1 Au6 S8 131.85(9)
S2 Au1 Au6 Au5 -10.21(8)
S3 Au1 Au6 Au5 165.61(8)
Au2 Au1 Au6 Au5 -102.067(18)
Au17 Au1 Au6 Au5 86.240(18)
Au8 Au1 Au6 Au5 -137.77(4)
S2 Au1 Au6 Au18 179.98(8)
S3 Au1 Au6 Au18 -4.19(8)
Au2 Au1 Au6 Au18 88.130(18)
Au17 Au1 Au6 Au18 -83.563(18)
Au8 Au1 Au6 Au18 52.42(4)
S2 Au1 Au6 Au15 -44.59(9)
S3 Au1 Au6 Au15 131.23(9)
Au2 Au1 Au6 Au15 -136.44(4)
Au17 Au1 Au6 Au15 51.86(4)
Au8 Au1 Au6 Au15 -172.15(3)
S1 Au2 Au7 P10 105.70(13)
S4 Au2 Au7 P10 -71.27(13)
Au1 Au2 Au7 P10 -165.81(10)
Au10 Au2 Au7 P10 -10.80(10)
Au3 Au2 Au7 P10 -130.71(10)
S1 Au2 Au7 S3 -76.74(12)
S4 Au2 Au7 S3 106.29(12)
Au1 Au2 Au7 S3 11.75(9)
Au10 Au2 Au7 S3 166.76(9)
Au3 Au2 Au7 S3 46.85(9)
S1 Au2 Au7 Au18 -27.37(9)
S4 Au2 Au7 Au18 155.66(9)
Au1 Au2 Au7 Au18 61.126(19)
Au10 Au2 Au7 Au18 -143.87(3)
Au3 Au2 Au7 Au18 96.22(4)
S1 Au2 Au7 Au8 -145.71(9)
S4 Au2 Au7 Au8 37.32(9)
Au1 Au2 Au7 Au8 -57.211(17)
Au10 Au2 Au7 Au8 97.79(3)
Au3 Au2 Au7 Au8 -22.12(4)
S2 Au1 Au8 P1 104.73(14)
S3 Au1 Au8 P1 -71.75(14)
Au2 Au1 Au8 P1 -168.45(12)
Au17 Au1 Au8 P1 -9.92(12)
Au6 Au1 Au8 P1 -133.12(12)
S2 Au1 Au8 S4 -73.46(13)
S3 Au1 Au8 S4 110.05(12)
Au2 Au1 Au8 S4 13.36(9)
Au17 Au1 Au8 S4 171.89(9)
Au6 Au1 Au8 S4 48.69(9)
S2 Au1 Au8 Au9 -23.41(9)
S3 Au1 Au8 Au9 160.11(9)
Au2 Au1 Au8 Au9 63.412(19)
Au17 Au1 Au8 Au9 -138.06(3)
Au6 Au1 Au8 Au9 98.74(4)
S2 Au1 Au8 Au7 -144.31(9)
S3 Au1 Au8 Au7 39.21(9)
Au2 Au1 Au8 Au7 -57.485(17)
Au17 Au1 Au8 Au7 101.04(3)
Au6 Au1 Au8 Au7 -22.15(4)
P10 Au7 Au8 P1 -114.64(14)
S3 Au7 Au8 P1 56.05(13)
Au18 Au7 Au8 P1 73.68(10)
Au2 Au7 Au8 P1 150.42(10)
P10 Au7 Au8 S4 56.57(12)
S3 Au7 Au8 S4 -132.74(12)
Au18 Au7 Au8 S4 -115.11(8)
Au2 Au7 Au8 S4 -38.37(8)
P10 Au7 Au8 Au9 75.77(10)
S3 Au7 Au8 Au9 -113.55(9)
Au18 Au7 Au8 Au9 -95.91(3)
Au2 Au7 Au8 Au9 -19.17(2)
P10 Au7 Au8 Au1 148.74(9)
S3 Au7 Au8 Au1 -40.57(9)
Au18 Au7 Au8 Au1 -22.94(2)
Au2 Au7 Au8 Au1 53.800(15)
S2 Au3 Au9 P8 -85.06(16)
S5 Au3 Au9 P8 94.43(16)
Au4 Au3 Au9 P8 169.53(14)
Au2 Au3 Au9 P8 -175.07(14)
Au12 Au3 Au9 P8 36.00(14)
S2 Au3 Au9 S4 96.84(12)
S5 Au3 Au9 S4 -83.67(12)
Au4 Au3 Au9 S4 -8.57(10)
Au2 Au3 Au9 S4 6.83(8)
Au12 Au3 Au9 S4 -142.10(8)
S2 Au3 Au9 Au8 49.68(9)
S5 Au3 Au9 Au8 -130.82(9)
Au4 Au3 Au9 Au8 -55.72(6)
Au2 Au3 Au9 Au8 -40.32(2)
Au12 Au3 Au9 Au8 170.74(2)
P1 Au8 Au9 P8 -2.59(19)
S4 Au8 Au9 P8 -170.82(18)
Au1 Au8 Au9 P8 100.62(15)
Au7 Au8 Au9 P8 165.27(15)
P1 Au8 Au9 S4 168.22(16)
Au1 Au8 Au9 S4 -88.56(10)
Au7 Au8 Au9 S4 -23.91(10)
P1 Au8 Au9 Au3 -117.73(12)
S4 Au8 Au9 Au3 74.04(10)
Au1 Au8 Au9 Au3 -14.52(2)
Au7 Au8 Au9 Au3 50.13(3)
S1 Au2 Au10 P9 -84.05(12)
S4 Au2 Au10 P9 96.06(12)
Au1 Au2 Au10 P9 162.87(10)
Au3 Au2 Au10 P9 -174.53(9)
Au7 Au2 Au10 P9 37.52(9)
S1 Au2 Au10 S5 94.60(12)
S4 Au2 Au10 S5 -85.30(12)
Au1 Au2 Au10 S5 -18.48(9)
Au3 Au2 Au10 S5 4.11(8)
Au7 Au2 Au10 S5 -143.84(8)
S1 Au2 Au10 Au11 46.05(9)
S4 Au2 Au10 Au11 -133.84(9)
Au1 Au2 Au10 Au11 -67.03(5)
Au3 Au2 Au10 Au11 -44.43(2)
Au7 Au2 Au10 Au11 167.61(2)
P9 Au10 Au11 P4 -4.37(17)
S5 Au10 Au11 P4 166.23(16)
Au2 Au10 Au11 P4 -114.79(13)
P9 Au10 Au11 S5 -170.60(15)
Au2 Au10 Au11 S5 78.98(10)
P9 Au10 Au11 Au4 100.24(11)
S5 Au10 Au11 Au4 -89.17(10)
Au2 Au10 Au11 Au4 -10.19(2)
P9 Au10 Au11 Au12 168.13(11)
S5 Au10 Au11 Au12 -21.28(10)
Au2 Au10 Au11 Au12 57.70(3)
S1 Au4 Au11 P4 109.25(13)
S6 Au4 Au11 P4 -68.22(13)
Au3 Au4 Au11 P4 -162.33(10)
Au14 Au4 Au11 P4 -5.60(10)
Au5 Au4 Au11 P4 -127.05(10)
S1 Au4 Au11 S5 -76.87(12)
S6 Au4 Au11 S5 105.66(12)
Au3 Au4 Au11 S5 11.54(8)
Au14 Au4 Au11 S5 168.27(9)
Au5 Au4 Au11 S5 46.82(9)
S1 Au4 Au11 Au10 -27.42(9)
S6 Au4 Au11 Au10 155.11(9)
Au3 Au4 Au11 Au10 60.995(18)
Au14 Au4 Au11 Au10 -142.28(3)
Au5 Au4 Au11 Au10 96.28(4)
S1 Au4 Au11 Au12 -145.53(9)
S6 Au4 Au11 Au12 37.00(9)
Au3 Au4 Au11 Au12 -57.110(17)
Au14 Au4 Au11 Au12 99.62(3)
Au5 Au4 Au11 Au12 -21.83(4)
S2 Au3 Au12 P7 105.60(15)
S5 Au3 Au12 P7 -70.36(14)
Au9 Au3 Au12 P7 -7.75(12)
Au4 Au3 Au12 P7 -166.90(12)
Au2 Au3 Au12 P7 -131.05(12)
S2 Au3 Au12 S6 -72.74(13)
S5 Au3 Au12 S6 111.30(12)
Au9 Au3 Au12 S6 173.92(9)
Au4 Au3 Au12 S6 14.77(9)
Au2 Au3 Au12 S6 50.61(9)
S2 Au3 Au12 Au13 -22.40(9)
S5 Au3 Au12 Au13 161.64(9)
Au9 Au3 Au12 Au13 -135.74(3)
Au4 Au3 Au12 Au13 65.105(19)
Au2 Au3 Au12 Au13 100.95(4)
S2 Au3 Au12 Au11 -144.22(9)
S5 Au3 Au12 Au11 39.82(9)
Au9 Au3 Au12 Au11 102.43(3)
Au4 Au3 Au12 Au11 -56.716(16)
Au2 Au3 Au12 Au11 -20.87(4)
P4 Au11 Au12 P7 -114.05(14)
S5 Au11 Au12 P7 54.24(14)
Au10 Au11 Au12 P7 71.41(11)
Au4 Au11 Au12 P7 148.78(11)
P4 Au11 Au12 S6 58.87(12)
S5 Au11 Au12 S6 -132.83(12)
Au10 Au11 Au12 S6 -115.67(9)
Au4 Au11 Au12 S6 -38.29(8)
P4 Au11 Au12 Au13 79.03(9)
S5 Au11 Au12 Au13 -112.67(9)
Au10 Au11 Au12 Au13 -95.51(3)
Au4 Au11 Au12 Au13 -18.14(2)
P4 Au11 Au12 Au3 150.66(9)
S5 Au11 Au12 Au3 -41.04(8)
Au10 Au11 Au12 Au3 -23.88(2)
Au4 Au11 Au12 Au3 53.498(15)
S2 Au5 Au13 P11 -82.99(13)
S7 Au5 Au13 P11 97.71(13)
Au6 Au5 Au13 P11 172.88(11)
Au4 Au5 Au13 P11 -174.33(11)
Au16 Au5 Au13 P11 37.28(11)
S2 Au5 Au13 S6 99.67(12)
S7 Au5 Au13 S6 -79.62(12)
Au6 Au5 Au13 S6 -4.46(10)
Au4 Au5 Au13 S6 8.33(8)
Au16 Au5 Au13 S6 -140.05(9)
S2 Au5 Au13 Au12 52.45(9)
S7 Au5 Au13 Au12 -126.85(8)
Au6 Au5 Au13 Au12 -51.68(6)
Au4 Au5 Au13 Au12 -38.89(2)
Au16 Au5 Au13 Au12 172.72(2)
P7 Au12 Au13 P11 0.20(18)
S6 Au12 Au13 P11 -170.11(16)
Au3 Au12 Au13 P11 100.71(13)
Au11 Au12 Au13 P11 164.76(12)
P7 Au12 Au13 S6 170.31(17)
Au3 Au12 Au13 S6 -89.18(10)
Au11 Au12 Au13 S6 -25.13(10)
P7 Au12 Au13 Au5 -116.88(13)
S6 Au12 Au13 Au5 72.80(11)
Au3 Au12 Au13 Au5 -16.38(2)
Au11 Au12 Au13 Au5 47.68(3)
S1 Au4 Au14 P3 -84.37(12)
S6 Au4 Au14 P3 97.17(13)
Au3 Au4 Au14 P3 163.09(10)
Au5 Au4 Au14 P3 -175.03(9)
Au11 Au4 Au14 P3 36.47(10)
S1 Au4 Au14 S7 95.91(12)
S6 Au4 Au14 S7 -82.55(12)
Au3 Au4 Au14 S7 -16.62(10)
Au5 Au4 Au14 S7 5.26(9)
Au11 Au4 Au14 S7 -143.25(9)
S1 Au4 Au14 Au15 48.13(8)
S6 Au4 Au14 Au15 -130.33(9)
Au3 Au4 Au14 Au15 -64.40(5)
Au5 Au4 Au14 Au15 -42.52(2)
Au11 Au4 Au14 Au15 168.97(2)
P3 Au14 Au15 P5 -2.30(18)
S7 Au14 Au15 P5 167.58(17)
Au4 Au14 Au15 P5 -115.54(14)
P3 Au14 Au15 S7 -169.87(16)
Au4 Au14 Au15 S7 76.88(11)
P3 Au14 Au15 Au6 101.40(12)
S7 Au14 Au15 Au6 -88.73(11)
Au4 Au14 Au15 Au6 -11.85(2)
P3 Au14 Au15 Au16 169.96(11)
S7 Au14 Au15 Au16 -20.17(11)
Au4 Au14 Au15 Au16 56.72(3)
S1 Au6 Au15 P5 106.34(14)
S8 Au6 Au15 P5 -71.45(14)
Au5 Au6 Au15 P5 -165.68(11)
Au1 Au6 Au15 P5 -131.29(11)
Au18 Au6 Au15 P5 -8.85(11)
S1 Au6 Au15 S7 -75.32(12)
S8 Au6 Au15 S7 106.89(12)
Au5 Au6 Au15 S7 12.65(8)
Au1 Au6 Au15 S7 47.05(9)
Au18 Au6 Au15 S7 169.49(9)
S1 Au6 Au15 Au14 -25.88(9)
S8 Au6 Au15 Au14 156.33(9)
Au5 Au6 Au15 Au14 62.100(19)
Au1 Au6 Au15 Au14 96.50(4)
Au18 Au6 Au15 Au14 -141.07(3)
S1 Au6 Au15 Au16 -144.92(9)
S8 Au6 Au15 Au16 37.29(9)
Au5 Au6 Au15 Au16 -56.944(17)
Au1 Au6 Au15 Au16 -22.54(4)
Au18 Au6 Au15 Au16 99.89(3)
S2 Au5 Au16 P12 108.05(13)
S7 Au5 Au16 P12 -68.74(13)
Au13 Au5 Au16 P12 -3.96(10)
Au6 Au5 Au16 P12 -165.31(10)
Au4 Au5 Au16 P12 -126.14(10)
S2 Au5 Au16 S8 -71.86(12)
S7 Au5 Au16 S8 111.35(12)
Au13 Au5 Au16 S8 176.13(9)
Au6 Au5 Au16 S8 14.78(8)
Au4 Au5 Au16 S8 53.96(9)
S2 Au5 Au16 Au17 -24.60(9)
S7 Au5 Au16 Au17 158.60(9)
Au13 Au5 Au16 Au17 -136.62(3)
Au6 Au5 Au16 Au17 62.038(18)
Au4 Au5 Au16 Au17 101.21(4)
S2 Au5 Au16 Au15 -143.47(9)
S7 Au5 Au16 Au15 39.74(9)
Au13 Au5 Au16 Au15 104.52(3)
Au6 Au5 Au16 Au15 -56.829(17)
Au4 Au5 Au16 Au15 -17.66(4)
P5 Au15 Au16 P12 -114.90(15)
S7 Au15 Au16 P12 55.11(13)
Au14 Au15 Au16 P12 71.30(10)
Au6 Au15 Au16 P12 149.47(10)
P5 Au15 Au16 S8 57.34(13)
S7 Au15 Au16 S8 -132.65(12)
Au14 Au15 Au16 S8 -116.46(8)
Au6 Au15 Au16 S8 -38.29(8)
P5 Au15 Au16 Au5 149.05(11)
S7 Au15 Au16 Au5 -40.94(9)
Au14 Au15 Au16 Au5 -24.75(2)
Au6 Au15 Au16 Au5 53.417(16)
P5 Au15 Au16 Au17 75.16(11)
S7 Au15 Au16 Au17 -114.83(9)
Au14 Au15 Au16 Au17 -98.65(3)
Au6 Au15 Au16 Au17 -20.47(2)
S2 Au1 Au17 P2 -86.24(13)
S3 Au1 Au17 P2 93.42(13)
Au2 Au1 Au17 P2 167.29(10)
Au6 Au1 Au17 P2 -175.93(10)
Au8 Au1 Au17 P2 34.84(10)
S2 Au1 Au17 S8 93.89(12)
S3 Au1 Au17 S8 -86.45(12)
Au2 Au1 Au17 S8 -12.58(10)
Au6 Au1 Au17 S8 4.20(8)
Au8 Au1 Au17 S8 -145.03(8)
S2 Au1 Au17 Au16 48.40(9)
S3 Au1 Au17 Au16 -131.94(9)
Au2 Au1 Au17 Au16 -58.07(5)
Au6 Au1 Au17 Au16 -41.29(2)
Au8 Au1 Au17 Au16 169.48(2)
P12 Au16 Au17 P2 -2.11(18)
S8 Au16 Au17 P2 -171.62(16)
Au5 Au16 Au17 P2 99.52(13)
Au15 Au16 Au17 P2 165.08(13)
P12 Au16 Au17 S8 169.52(16)
Au5 Au16 Au17 S8 -88.86(11)
Au15 Au16 Au17 S8 -23.30(11)
P12 Au16 Au17 Au1 -114.74(12)
S8 Au16 Au17 Au1 75.74(11)
Au5 Au16 Au17 Au1 -13.12(2)
Au15 Au16 Au17 Au1 52.44(3)
S1 Au6 Au18 P6 -83.09(13)
S8 Au6 Au18 P6 96.62(13)
Au5 Au6 Au18 P6 165.64(10)
Au1 Au6 Au18 P6 -173.89(10)
Au15 Au6 Au18 P6 36.62(10)
S1 Au6 Au18 S3 95.06(12)
S8 Au6 Au18 S3 -85.23(12)
Au5 Au6 Au18 S3 -16.22(10)
Au1 Au6 Au18 S3 4.26(8)
Au15 Au6 Au18 S3 -145.23(9)
S1 Au6 Au18 Au7 46.74(9)
S8 Au6 Au18 Au7 -133.56(9)
Au5 Au6 Au18 Au7 -64.54(5)
Au1 Au6 Au18 Au7 -44.06(2)
Au15 Au6 Au18 Au7 166.45(2)
P10 Au7 Au18 P6 -2.49(17)
S3 Au7 Au18 P6 -171.15(16)
Au2 Au7 Au18 P6 99.91(12)
Au8 Au7 Au18 P6 166.91(12)
P10 Au7 Au18 S3 168.67(16)
Au2 Au7 Au18 S3 -88.93(11)
Au8 Au7 Au18 S3 -21.94(11)
P10 Au7 Au18 Au6 -112.91(12)
S3 Au7 Au18 Au6 78.42(11)
Au2 Au7 Au18 Au6 -10.51(2)
Au8 Au7 Au18 Au6 56.49(3)
S6 Au4 S1 Au2 -148.1(14)
Au3 Au4 S1 Au2 -12.92(10)
Au14 Au4 S1 Au2 -166.76(8)
Au5 Au4 S1 Au2 -87.13(9)
Au11 Au4 S1 Au2 62.79(11)
S6 Au4 S1 Au6 -49.0(15)
Au3 Au4 S1 Au6 86.23(9)
Au14 Au4 S1 Au6 -67.61(10)
Au5 Au4 S1 Au6 12.01(10)
Au11 Au4 S1 Au6 161.94(7)
S4 Au2 S1 Au4 -63.5(18)
Au1 Au2 S1 Au4 87.63(9)
Au10 Au2 S1 Au4 -64.91(10)
Au3 Au2 S1 Au4 12.70(10)
Au7 Au2 S1 Au4 162.82(7)
S4 Au2 S1 Au6 -163.2(17)
Au1 Au2 S1 Au6 -12.11(10)
Au10 Au2 S1 Au6 -164.66(9)
Au3 Au2 S1 Au6 -87.04(10)
Au7 Au2 S1 Au6 63.08(12)
S8 Au6 S1 Au4 -171(3)
Au5 Au6 S1 Au4 -12.19(10)
Au1 Au6 S1 Au4 -87.35(9)
Au18 Au6 S1 Au4 -165.05(8)
Au15 Au6 S1 Au4 62.89(11)
S8 Au6 S1 Au2 -72(3)
Au5 Au6 S1 Au2 87.10(10)
Au1 Au6 S1 Au2 11.94(10)
Au18 Au6 S1 Au2 -65.76(10)
Au15 Au6 S1 Au2 162.17(7)
S3 Au1 S2 Au3 -170.6(16)
Au2 Au1 S2 Au3 -13.52(10)
Au17 Au1 S2 Au3 -166.03(9)
Au6 Au1 S2 Au3 -87.41(10)
Au8 Au1 S2 Au3 62.09(12)
S3 Au1 S2 Au5 -70.7(17)
Au2 Au1 S2 Au5 86.35(10)
Au17 Au1 S2 Au5 -66.17(10)
Au6 Au1 S2 Au5 12.45(10)
Au8 Au1 S2 Au5 161.95(7)
S5 Au3 S2 Au1 -71.7(15)
Au9 Au3 S2 Au1 -65.55(10)
Au4 Au3 S2 Au1 87.11(10)
Au2 Au3 S2 Au1 13.31(10)
Au12 Au3 S2 Au1 162.92(7)
S5 Au3 S2 Au5 -172.9(14)
Au9 Au3 S2 Au5 -166.73(9)
Au4 Au3 S2 Au5 -14.08(10)
Au2 Au3 S2 Au5 -87.87(10)
Au12 Au3 S2 Au5 61.74(12)
S7 Au5 S2 Au1 -158.4(15)
Au13 Au5 S2 Au1 -167.19(9)
Au6 Au5 S2 Au1 -12.68(10)
Au4 Au5 S2 Au1 -87.31(10)
Au16 Au5 S2 Au1 63.05(12)
S7 Au5 S2 Au3 -57.2(16)
Au13 Au5 S2 Au3 -65.96(10)
Au6 Au5 S2 Au3 88.54(10)
Au4 Au5 S2 Au3 13.92(10)
Au16 Au5 S2 Au3 164.28(7)
P6 Au18 S3 Au7 60.4(9)
Au6 Au18 S3 Au7 -106.72(7)
P6 Au18 S3 Au1 161.7(8)
Au6 Au18 S3 Au1 -5.38(11)
Au7 Au18 S3 Au1 101.34(14)
P10 Au7 S3 Au18 -107.7(9)
Au2 Au7 S3 Au18 88.34(7)
Au8 Au7 S3 Au18 158.85(10)
P10 Au7 S3 Au1 149.5(8)
Au18 Au7 S3 Au1 -102.78(14)
Au2 Au7 S3 Au1 -14.44(10)
Au8 Au7 S3 Au1 56.07(10)
S2 Au1 S3 Au18 88.7(17)
Au2 Au1 S3 Au18 -68.42(11)
Au17 Au1 S3 Au18 84.05(11)
Au6 Au1 S3 Au18 5.38(11)
Au8 Au1 S3 Au18 -142.86(13)
S2 Au1 S3 Au7 172.6(16)
Au2 Au1 S3 Au7 15.51(11)
Au17 Au1 S3 Au7 167.98(12)
Au6 Au1 S3 Au7 89.31(11)
Au8 Au1 S3 Au7 -58.93(10)
P1 Au8 S4 Au9 -82.3(9)
Au1 Au8 S4 Au9 86.79(7)
Au7 Au8 S4 Au9 157.40(9)
P1 Au8 S4 Au2 174.2(8)
Au9 Au8 S4 Au2 -103.51(14)
Au1 Au8 S4 Au2 -16.72(10)
Au7 Au8 S4 Au2 53.89(10)
P8 Au9 S4 Au8 83.5(12)
Au3 Au9 S4 Au8 -111.73(7)
P8 Au9 S4 Au2 -173.5(12)
Au3 Au9 S4 Au2 -8.77(10)
Au8 Au9 S4 Au2 102.96(14)
S1 Au2 S4 Au8 169.0(17)
Au1 Au2 S4 Au8 17.85(11)
Au10 Au2 S4 Au8 170.48(13)
Au3 Au2 S4 Au8 92.66(11)
Au7 Au2 S4 Au8 -56.33(10)
S1 Au2 S4 Au9 85.0(18)
Au1 Au2 S4 Au9 -66.17(11)
Au10 Au2 S4 Au9 86.46(11)
Au3 Au2 S4 Au9 8.64(10)
Au7 Au2 S4 Au9 -140.34(12)
P9 Au10 S5 Au11 64.6(8)
Au2 Au10 S5 Au11 -106.18(7)
P9 Au10 S5 Au3 165.6(8)
Au2 Au10 S5 Au3 -5.18(10)
Au11 Au10 S5 Au3 101.00(13)
P4 Au11 S5 Au10 -123.5(6)
Au4 Au11 S5 Au10 88.34(7)
Au12 Au11 S5 Au10 159.45(10)
P4 Au11 S5 Au3 134.0(6)
Au10 Au11 S5 Au3 -102.50(13)
Au4 Au11 S5 Au3 -14.16(10)
Au12 Au11 S5 Au3 56.96(9)
S2 Au3 S5 Au10 90.3(15)
Au9 Au3 S5 Au10 84.07(10)
Au4 Au3 S5 Au10 -68.54(10)
Au2 Au3 S5 Au10 5.18(10)
Au12 Au3 S5 Au10 -142.93(12)
S2 Au3 S5 Au11 173.9(14)
Au9 Au3 S5 Au11 167.67(12)
Au4 Au3 S5 Au11 15.06(11)
Au2 Au3 S5 Au11 88.78(10)
Au12 Au3 S5 Au11 -59.34(9)
P11 Au13 S6 Au12 87.3(10)
Au5 Au13 S6 Au12 -112.72(7)
P11 Au13 S6 Au4 -170.6(9)
Au5 Au13 S6 Au4 -10.63(11)
Au12 Au13 S6 Au4 102.09(14)
P7 Au12 S6 Au13 -82.0(11)
Au3 Au12 S6 Au13 85.64(7)
Au11 Au12 S6 Au13 156.45(9)
P7 Au12 S6 Au4 174.0(10)
Au13 Au12 S6 Au4 -103.94(14)
Au3 Au12 S6 Au4 -18.29(10)
Au11 Au12 S6 Au4 52.51(9)
S1 Au4 S6 Au13 71.7(15)
Au3 Au4 S6 Au13 -63.59(11)
Au14 Au4 S6 Au13 90.63(11)
Au5 Au4 S6 Au13 10.50(11)
Au11 Au4 S6 Au13 -138.39(13)
S1 Au4 S6 Au12 155.0(14)
Au3 Au4 S6 Au12 19.62(11)
Au14 Au4 S6 Au12 173.84(13)
Au5 Au4 S6 Au12 93.71(11)
Au11 Au4 S6 Au12 -55.18(10)
P3 Au14 S7 Au15 75.1(9)
Au4 Au14 S7 Au15 -106.81(7)
P3 Au14 S7 Au5 175.3(8)
Au4 Au14 S7 Au5 -6.71(11)
Au15 Au14 S7 Au5 100.11(14)
P5 Au15 S7 Au14 -100.7(8)
Au6 Au15 S7 Au14 89.35(7)
Au16 Au15 S7 Au14 160.87(10)
P5 Au15 S7 Au5 154.6(8)
Au14 Au15 S7 Au5 -104.77(13)
Au6 Au15 S7 Au5 -15.42(10)
Au16 Au15 S7 Au5 56.10(9)
S2 Au5 S7 Au14 78.0(15)
Au13 Au5 S7 Au14 86.86(11)
Au6 Au5 S7 Au14 -67.74(11)
Au4 Au5 S7 Au14 6.68(11)
Au16 Au5 S7 Au14 -142.36(14)
S2 Au5 S7 Au15 162.2(14)
Au13 Au5 S7 Au15 171.03(11)
Au6 Au5 S7 Au15 16.42(10)
Au4 Au5 S7 Au15 90.85(10)
Au16 Au5 S7 Au15 -58.20(9)
P2 Au17 S8 Au16 72.3(11)
Au1 Au17 S8 Au16 -108.80(7)
P2 Au17 S8 Au6 175.7(10)
Au1 Au17 S8 Au6 -5.35(10)
Au16 Au17 S8 Au6 103.45(14)
P12 Au16 S8 Au17 -92.6(9)
Au5 Au16 S8 Au17 86.67(7)
Au15 Au16 S8 Au17 157.72(10)
P12 Au16 S8 Au6 162.4(9)
Au5 Au16 S8 Au6 -18.32(10)
Au17 Au16 S8 Au6 -104.99(14)
Au15 Au16 S8 Au6 52.72(9)
S1 Au6 S8 Au17 89(3)
Au5 Au6 S8 Au17 -69.74(11)
Au1 Au6 S8 Au17 5.32(10)
Au18 Au6 S8 Au17 83.09(11)
Au15 Au6 S8 Au17 -144.13(13)
S1 Au6 S8 Au16 179(100)
Au5 Au6 S8 Au16 19.57(11)
Au1 Au6 S8 Au16 94.63(11)
Au18 Au6 S8 Au16 172.40(12)
Au15 Au6 S8 Au16 -54.82(9)
S4 Au8 P1 C1 57.8(10)
Au9 Au8 P1 C1 -17.0(4)
Au1 Au8 P1 C1 -111.0(4)
Au7 Au8 P1 C1 174.9(4)
S4 Au8 P1 C7 -62.7(10)
Au9 Au8 P1 C7 -137.6(4)
Au1 Au8 P1 C7 128.5(4)
Au7 Au8 P1 C7 54.3(4)
S4 Au8 P1 C13 177.5(9)
Au9 Au8 P1 C13 102.7(5)
Au1 Au8 P1 C13 8.7(5)
Au7 Au8 P1 C13 -65.5(5)
S8 Au17 P2 C21 43.4(12)
Au1 Au17 P2 C21 -135.5(4)
Au16 Au17 P2 C21 110.1(4)
S8 Au17 P2 C15 -81.7(12)
Au1 Au17 P2 C15 99.4(4)
Au16 Au17 P2 C15 -14.9(4)
S8 Au17 P2 C14 164.9(11)
Au1 Au17 P2 C14 -14.0(5)
Au16 Au17 P2 C14 -128.4(5)
S7 Au14 P3 C27 32.8(10)
Au4 Au14 P3 C27 -145.2(4)
Au15 Au14 P3 C27 101.5(4)
S7 Au14 P3 C33 -82.8(10)
Au4 Au14 P3 C33 99.2(3)
Au15 Au14 P3 C33 -14.1(4)
S7 Au14 P3 C39 158.3(9)
Au4 Au14 P3 C39 -19.7(5)
Au15 Au14 P3 C39 -133.0(4)
S5 Au11 P4 C47 91.9(7)
Au10 Au11 P4 C47 -22.1(4)
Au4 Au11 P4 C47 -120.7(4)
Au12 Au11 P4 C47 165.0(4)
S5 Au11 P4 C40 -141.7(7)
Au10 Au11 P4 C40 104.4(5)
Au4 Au11 P4 C40 5.7(5)
Au12 Au11 P4 C40 -68.5(5)
S5 Au11 P4 C41 -25.5(8)
Au10 Au11 P4 C41 -139.5(3)
Au4 Au11 P4 C41 121.9(3)
Au12 Au11 P4 C41 47.6(3)
S7 Au15 P5 C53 72.6(10)
Au14 Au15 P5 C53 -19.9(5)
Au6 Au15 P5 C53 -117.6(4)
Au16 Au15 P5 C53 167.5(4)
S7 Au15 P5 C65 -163.4(9)
Au14 Au15 P5 C65 104.1(5)
Au6 Au15 P5 C65 6.4(5)
Au16 Au15 P5 C65 -68.5(5)
S7 Au15 P5 C59 -47.1(10)
Au14 Au15 P5 C59 -139.5(4)
Au6 Au15 P5 C59 122.7(4)
Au16 Au15 P5 C59 47.9(4)
S3 Au18 P6 C67 -64.0(10)
Au6 Au18 P6 C67 103.0(3)
Au7 Au18 P6 C67 -9.1(4)
S3 Au18 P6 C66 179(100)
Au6 Au18 P6 C66 -14.1(5)
Au7 Au18 P6 C66 -126.2(5)
S3 Au18 P6 C73 54.7(11)
Au6 Au18 P6 C73 -138.3(5)
Au7 Au18 P6 C73 109.7(5)
S6 Au12 P7 C79 -61.6(13)
Au13 Au12 P7 C79 -137.6(6)
Au3 Au12 P7 C79 130.9(6)
Au11 Au12 P7 C79 57.3(6)
S6 Au12 P7 C85 54.5(12)
Au13 Au12 P7 C85 -21.5(5)
Au3 Au12 P7 C85 -113.0(5)
Au11 Au12 P7 C85 173.4(5)
S6 Au12 P7 C91 175.7(10)
Au13 Au12 P7 C91 99.8(5)
Au3 Au12 P7 C91 8.3(5)
Au11 Au12 P7 C91 -65.3(5)
S4 Au9 P8 C93 -95.6(13)
Au3 Au9 P8 C93 99.9(5)
Au8 Au9 P8 C93 -17.9(5)
S4 Au9 P8 C92 147.1(12)
Au3 Au9 P8 C92 -17.4(5)
Au8 Au9 P8 C92 -135.2(5)
S4 Au9 P8 C99 27.5(15)
Au3 Au9 P8 C99 -137.0(6)
Au8 Au9 P8 C99 105.2(6)
S5 Au10 P9 C111 59.6(10)
Au2 Au10 P9 C111 -129.7(4)
Au11 Au10 P9 C111 118.4(4)
S5 Au10 P9 C105 -63.2(9)
Au2 Au10 P9 C105 107.5(3)
Au11 Au10 P9 C105 -4.4(4)
S5 Au10 P9 C117 178.5(8)
Au2 Au10 P9 C117 -10.8(5)
Au11 Au10 P9 C117 -122.8(4)
S3 Au7 P10 C118 -159.4(9)
Au18 Au7 P10 C118 100.5(5)
Au2 Au7 P10 C118 4.3(5)
Au8 Au7 P10 C118 -69.3(5)
S3 Au7 P10 C125 -44.5(10)
Au18 Au7 P10 C125 -144.6(3)
Au2 Au7 P10 C125 119.2(4)
Au8 Au7 P10 C125 45.6(4)
S3 Au7 P10 C119 76.0(10)
Au18 Au7 P10 C119 -24.1(4)
Au2 Au7 P10 C119 -120.3(4)
Au8 Au7 P10 C119 166.2(4)
S6 Au13 P11 C131 -105.0(11)
Au5 Au13 P11 C131 95.4(5)
Au12 Au13 P11 C131 -24.0(5)
S6 Au13 P11 C143 138.3(10)
Au5 Au13 P11 C143 -21.3(5)
Au12 Au13 P11 C143 -140.6(5)
S6 Au13 P11 C137 16.6(13)
Au5 Au13 P11 C137 -143.1(6)
Au12 Au13 P11 C137 97.6(7)
S8 Au16 P12 C151 -61.0(11)
Au5 Au16 P12 C151 119.7(4)
Au17 Au16 P12 C151 -146.5(4)
Au15 Au16 P12 C151 45.9(4)
S8 Au16 P12 C145 63.1(11)
Au5 Au16 P12 C145 -116.2(4)
Au17 Au16 P12 C145 -22.4(4)
Au15 Au16 P12 C145 170.1(4)
S8 Au16 P12 C144 -180(100)
Au5 Au16 P12 C144 1.1(5)
Au17 Au16 P12 C144 94.9(5)
Au15 Au16 P12 C144 -72.6(5)
C7 P1 C1 C2 -74.1(7)
C13 P1 C1 C2 36.9(8)
Au8 P1 C1 C2 162.2(5)
C7 P1 C1 C6 103.0(7)
C13 P1 C1 C6 -146.0(7)
Au8 P1 C1 C6 -20.7(7)
C6 C1 C2 C3 0.0
P1 C1 C2 C3 177.0(8)
C1 C2 C3 C4 0.0
C2 C3 C4 C5 0.0
C3 C4 C5 C6 0.0
C4 C5 C6 C1 0.0
C2 C1 C6 C5 0.0
P1 C1 C6 C5 -177.1(8)
C1 P1 C7 C8 174.7(6)
C13 P1 C7 C8 64.3(8)
Au8 P1 C7 C8 -60.9(6)
C1 P1 C7 C12 -2.8(8)
C13 P1 C7 C12 -113.3(7)
Au8 P1 C7 C12 121.5(6)
C12 C7 C8 C9 0.0
P1 C7 C8 C9 -177.6(8)
C7 C8 C9 C10 0.0
C8 C9 C10 C11 0.0
C9 C10 C11 C12 0.0
C10 C11 C12 C7 0.0
C8 C7 C12 C11 0.0
P1 C7 C12 C11 177.5(8)
C1 P1 C13 C14 53.6(11)
C7 P1 C13 C14 165.5(9)
Au8 P1 C13 C14 -70.8(11)
P1 C13 C14 P2 157.1(7)
C21 P2 C14 C13 51.2(11)
C15 P2 C14 C13 164.2(10)
Au17 P2 C14 C13 -75.2(10)
C21 P2 C15 C16 19.5(7)
C14 P2 C15 C16 -90.1(7)
Au17 P2 C15 C16 147.2(5)
C21 P2 C15 C20 -164.7(5)
C14 P2 C15 C20 85.8(7)
Au17 P2 C15 C20 -37.0(6)
C20 C15 C16 C17 0.0
P2 C15 C16 C17 175.8(8)
C15 C16 C17 C18 0.0
C16 C17 C18 C19 0.0
C17 C18 C19 C20 0.0
C18 C19 C20 C15 0.0
C16 C15 C20 C19 0.0
P2 C15 C20 C19 -175.9(7)
C15 P2 C21 C22 -66.8(7)
C14 P2 C21 C22 39.3(8)
Au17 P2 C21 C22 166.4(5)
C15 P2 C21 C26 114.1(6)
C14 P2 C21 C26 -139.8(7)
Au17 P2 C21 C26 -12.6(6)
C26 C21 C22 C23 0.0
P2 C21 C22 C23 -179.1(8)
C21 C22 C23 C24 0.0
C22 C23 C24 C25 0.0
C23 C24 C25 C26 0.0
C24 C25 C26 C21 0.0
C22 C21 C26 C25 0.0
P2 C21 C26 C25 179.1(8)
C33 P3 C27 C28 -91.4(7)
C39 P3 C27 C28 17.4(8)
Au14 P3 C27 C28 146.5(6)
C33 P3 C27 C32 83.1(6)
C39 P3 C27 C32 -168.1(6)
Au14 P3 C27 C32 -39.0(6)
C32 C27 C28 C29 0.0
P3 C27 C28 C29 174.3(9)
C27 C28 C29 C30 0.0
C28 C29 C30 C31 0.0
C29 C30 C31 C32 0.0
C30 C31 C32 C27 0.0
C28 C27 C32 C31 0.0
P3 C27 C32 C31 -174.7(8)
C27 P3 C33 C34 -176.0(5)
C39 P3 C33 C34 72.1(6)
Au14 P3 C33 C34 -53.0(6)
C27 P3 C33 C38 5.2(6)
C39 P3 C33 C38 -106.7(6)
Au14 P3 C33 C38 128.1(4)
C38 C33 C34 C35 0.0
P3 C33 C34 C35 -178.9(7)
C33 C34 C35 C36 0.0
C34 C35 C36 C37 0.0
C35 C36 C37 C38 0.0
C36 C37 C38 C33 0.0
C34 C33 C38 C37 0.0
P3 C33 C38 C37 178.8(7)
C27 P3 C39 C40 65.5(10)
C33 P3 C39 C40 172.8(9)
Au14 P3 C39 C40 -63.2(10)
P3 C39 C40 P4 156.2(7)
C47 P4 C40 C39 56.6(10)
C41 P4 C40 C39 166.6(9)
Au11 P4 C40 C39 -76.2(10)
C47 P4 C41 C42 -25.4(6)
C40 P4 C41 C42 -136.3(7)
Au11 P4 C41 C42 101.0(5)
C47 P4 C41 C46 159.7(5)
C40 P4 C41 C46 48.9(7)
Au11 P4 C41 C46 -73.9(5)
C46 C41 C42 C43 0.0
P4 C41 C42 C43 -174.8(7)
C41 C42 C43 C44 0.0
C42 C43 C44 C45 0.0
C43 C44 C45 C46 0.0
C44 C45 C46 C41 0.0
C42 C41 C46 C45 0.0
P4 C41 C46 C45 174.9(7)
C40 P4 C47 C48 -152.3(6)
C41 P4 C47 C48 97.4(6)
Au11 P4 C47 C48 -21.4(6)
C40 P4 C47 C52 32.9(7)
C41 P4 C47 C52 -77.4(6)
Au11 P4 C47 C52 163.8(4)
C52 C47 C48 C49 0.0
P4 C47 C48 C49 -174.9(7)
C47 C48 C49 C50 0.0
C48 C49 C50 C51 0.0
C49 C50 C51 C52 0.0
C50 C51 C52 C47 0.0
C48 C47 C52 C51 0.0
P4 C47 C52 C51 174.8(8)
C65 P5 C53 C54 -149.0(7)
C59 P5 C53 C54 103.0(7)
Au15 P5 C53 C54 -19.4(7)
C65 P5 C53 C58 36.6(8)
C59 P5 C53 C58 -71.4(8)
Au15 P5 C53 C58 166.2(5)
C58 C53 C54 C55 0.0
P5 C53 C54 C55 -174.5(9)
C53 C54 C55 C56 0.0
C54 C55 C56 C57 0.0
C55 C56 C57 C58 0.0
C56 C57 C58 C53 0.0
C54 C53 C58 C57 0.0
P5 C53 C58 C57 174.3(9)
C53 P5 C59 C60 -120.3(7)
C65 P5 C59 C60 129.3(8)
Au15 P5 C59 C60 4.5(7)
C53 P5 C59 C64 57.9(8)
C65 P5 C59 C64 -52.5(8)
Au15 P5 C59 C64 -177.3(5)
C64 C59 C60 C61 0.0
P5 C59 C60 C61 178.2(8)
C59 C60 C61 C62 0.0
C60 C61 C62 C63 0.0
C61 C62 C63 C64 0.0
C62 C63 C64 C59 0.0
C60 C59 C64 C63 0.0
P5 C59 C64 C63 -178.2(9)
C53 P5 C65 C66 58.3(12)
C59 P5 C65 C66 168.8(10)
Au15 P5 C65 C66 -70.2(11)
P5 C65 C66 P6 157.4(8)
C67 P6 C66 C65 164.6(10)
C73 P6 C66 C65 54.7(12)
Au18 P6 C66 C65 -73.6(11)
C66 P6 C67 C68 66.2(7)
C73 P6 C67 C68 177.8(6)
Au18 P6 C67 C68 -57.4(5)
C66 P6 C67 C72 -112.9(7)
C73 P6 C67 C72 -1.3(7)
Au18 P6 C67 C72 123.5(5)
C72 C67 C68 C69 0.0
P6 C67 C68 C69 -179.1(7)
C67 C68 C69 C70 0.0
C68 C69 C70 C71 0.0
C69 C70 C71 C72 0.0
C70 C71 C72 C67 0.0
C68 C67 C72 C71 0.0
P6 C67 C72 C71 179.1(7)
C67 P6 C73 C74 -76.1(9)
C66 P6 C73 C74 33.0(10)
Au18 P6 C73 C74 161.1(7)
C67 P6 C73 C78 100.9(8)
C66 P6 C73 C78 -150.0(9)
Au18 P6 C73 C78 -21.9(9)
C78 C73 C74 C75 0.0
P6 C73 C74 C75 176.9(11)
C73 C74 C75 C76 0.0
C74 C75 C76 C77 0.0
C75 C76 C77 C78 0.0
C76 C77 C78 C73 0.0
C74 C73 C78 C77 0.0
P6 C73 C78 C77 -177.0(11)
C85 P7 C79 C80 151.0(9)
C91 P7 C79 C80 41.6(10)
Au12 P7 C79 C80 -85.2(9)
C85 P7 C79 C84 -30.6(11)
C91 P7 C79 C84 -139.9(9)
Au12 P7 C79 C84 93.3(9)
C84 C79 C80 C81 0.0
P7 C79 C80 C81 178.5(12)
C79 C80 C81 C82 0.0
C80 C81 C82 C83 0.0
C81 C82 C83 C84 0.0
C82 C83 C84 C79 0.0
C80 C79 C84 C83 0.0
P7 C79 C84 C83 -178.5(12)
C79 P7 C85 C86 113.6(9)
C91 P7 C85 C86 -135.2(8)
Au12 P7 C85 C86 -8.7(9)
C79 P7 C85 C90 -68.2(10)
C91 P7 C85 C90 43.0(10)
Au12 P7 C85 C90 169.6(7)
C90 C85 C86 C87 0.0
P7 C85 C86 C87 178.3(10)
C85 C86 C87 C88 0.0
C86 C87 C88 C89 0.0
C87 C88 C89 C90 0.0
C88 C89 C90 C85 0.0
C86 C85 C90 C89 0.0
P7 C85 C90 C89 -178.2(11)
C79 P7 C91 C92 161.1(10)
C85 P7 C91 C92 53.7(11)
Au12 P7 C91 C92 -73.2(10)
P7 C91 C92 P8 159.5(8)
C93 P8 C92 C91 164.7(10)
C99 P8 C92 C91 54.4(12)
Au9 P8 C92 C91 -70.7(11)
C92 P8 C93 C94 95.9(8)
C99 P8 C93 C94 -155.1(8)
Au9 P8 C93 C94 -27.8(8)
C92 P8 C93 C98 -81.3(9)
C99 P8 C93 C98 27.6(10)
Au9 P8 C93 C98 155.0(6)
C98 C93 C94 C95 0.0
P8 C93 C94 C95 -177.3(9)
C93 C94 C95 C96 0.0
C94 C95 C96 C97 0.0
C95 C96 C97 C98 0.0
C96 C97 C98 C93 0.0
C94 C93 C98 C97 0.0
P8 C93 C98 C97 177.2(10)
C93 P8 C99 C100 104.2(9)
C92 P8 C99 C100 -148.4(9)
Au9 P8 C99 C100 -23.7(10)
C93 P8 C99 C104 -85.7(10)
C92 P8 C99 C104 21.7(11)
Au9 P8 C99 C104 146.5(8)
C104 C99 C100 C101 0.0
P8 C99 C100 C101 170.3(12)
C99 C100 C101 C102 0.0
C100 C101 C102 C103 0.0
C101 C102 C103 C104 0.0
C102 C103 C104 C99 0.0
C100 C99 C104 C103 0.0
P8 C99 C104 C103 -169.9(13)
C111 P9 C105 C106 -7.6(7)
C117 P9 C105 C106 -117.2(6)
Au10 P9 C105 C106 119.1(5)
C111 P9 C105 C110 171.6(5)
C117 P9 C105 C110 62.1(7)
Au10 P9 C105 C110 -61.7(5)
C110 C105 C106 C107 0.0
P9 C105 C106 C107 179.2(7)
C105 C106 C107 C108 0.0
C106 C107 C108 C109 0.0
C107 C108 C109 C110 0.0
C108 C109 C110 C105 0.0
C106 C105 C110 C109 0.0
P9 C105 C110 C109 -179.2(7)
C105 P9 C111 C112 120.1(6)
C117 P9 C111 C112 -129.4(7)
Au10 P9 C111 C112 -4.6(7)
C105 P9 C111 C116 -59.1(7)
C117 P9 C111 C116 51.5(7)
Au10 P9 C111 C116 176.2(5)
C116 C111 C112 C113 0.0
P9 C111 C112 C113 -179.2(8)
C111 C112 C113 C114 0.0
C112 C113 C114 C115 0.0
C113 C114 C115 C116 0.0
C114 C115 C116 C111 0.0
C112 C111 C116 C115 0.0
P9 C111 C116 C115 179.2(8)
C111 P9 C117 C118 47.3(10)
C105 P9 C117 C118 160.2(9)
Au10 P9 C117 C118 -77.8(9)
P9 C117 C118 P10 158.0(7)
C125 P10 C118 C117 171.4(10)
C119 P10 C118 C117 62.0(11)
Au7 P10 C118 C117 -67.6(11)
C118 P10 C119 C120 -153.5(6)
C125 P10 C119 C120 100.6(6)
Au7 P10 C119 C120 -23.4(6)
C118 P10 C119 C124 35.5(7)
C125 P10 C119 C124 -70.4(6)
Au7 P10 C119 C124 165.6(4)
C124 C119 C120 C121 0.0
P10 C119 C120 C121 -171.1(7)
C119 C120 C121 C122 0.0
C120 C121 C122 C123 0.0
C121 C122 C123 C124 0.0
C122 C123 C124 C119 0.0
C120 C119 C124 C123 0.0
P10 C119 C124 C123 170.7(8)
C118 P10 C125 C126 114.0(7)
C119 P10 C125 C126 -136.5(6)
Au7 P10 C125 C126 -10.2(6)
C118 P10 C125 C130 -61.6(7)
C119 P10 C125 C130 47.9(6)
Au7 P10 C125 C130 174.1(4)
C130 C125 C126 C127 0.0
P10 C125 C126 C127 -175.7(7)
C125 C126 C127 C128 0.0
C126 C127 C128 C129 0.0
C127 C128 C129 C130 0.0
C128 C129 C130 C125 0.0
C126 C125 C130 C129 0.0
P10 C125 C130 C129 175.6(7)
C143 P11 C131 C132 99.9(8)
C137 P11 C131 C132 -148.6(9)
Au13 P11 C131 C132 -24.4(8)
C143 P11 C131 C136 -73.0(8)
C137 P11 C131 C136 38.5(10)
Au13 P11 C131 C136 162.7(6)
C136 C131 C132 C133 0.0
P11 C131 C132 C133 -173.1(9)
C131 C132 C133 C134 0.0
C132 C133 C134 C135 0.0
C133 C134 C135 C136 0.0
C134 C135 C136 C131 0.0
C132 C131 C136 C135 0.0
P11 C131 C136 C135 172.6(9)
C131 P11 C137 C138 -68.5(11)
C143 P11 C137 C138 37.4(12)
Au13 P11 C137 C138 163.0(9)
C131 P11 C137 C142 108.8(10)
C143 P11 C137 C142 -145.3(10)
Au13 P11 C137 C142 -19.7(11)
C142 C137 C138 C139 0.0
P11 C137 C138 C139 177.2(14)
C137 C138 C139 C140 0.0
C138 C139 C140 C141 0.0
C139 C140 C141 C142 0.0
C140 C141 C142 C137 0.0
C138 C137 C142 C141 0.0
P11 C137 C142 C141 -177.3(14)
C131 P11 C143 C144 169.5(11)
C137 P11 C143 C144 59.5(13)
Au13 P11 C143 C144 -63.9(11)
P11 C143 C144 P12 155.6(8)
C151 P12 C144 C143 163.7(10)
C145 P12 C144 C143 54.0(11)
Au16 P12 C144 C143 -70.7(11)
C151 P12 C145 C146 -55.8(7)
C144 P12 C145 C146 50.6(7)
Au16 P12 C145 C146 175.4(4)
C151 P12 C145 C150 127.9(6)
C144 P12 C145 C150 -125.6(7)
Au16 P12 C145 C150 -0.8(7)
C150 C145 C146 C147 0.0
P12 C145 C146 C147 -176.2(7)
C145 C146 C147 C148 0.0
C146 C147 C148 C149 0.0
C147 C148 C149 C150 0.0
C148 C149 C150 C145 0.0
C146 C145 C150 C149 0.0
P12 C145 C150 C149 176.3(7)
C145 P12 C151 C152 160.4(6)
C144 P12 C151 C152 54.6(8)
Au16 P12 C151 C152 -71.0(6)
C145 P12 C151 C156 -18.6(7)
C144 P12 C151 C156 -124.5(7)
Au16 P12 C151 C156 110.0(6)
C156 C151 C152 C153 0.0
P12 C151 C152 C153 -179.0(8)
C151 C152 C153 C154 0.0
C152 C153 C154 C155 0.0
C153 C154 C155 C156 0.0
C154 C155 C156 C151 0.0
C152 C151 C156 C155 0.0
P12 C151 C156 C155 179.0(8)

loop_
_platon_squeeze_void_nr
_platon_squeeze_void_average_x
_platon_squeeze_void_average_y
_platon_squeeze_void_average_z
_platon_squeeze_void_volume
_platon_squeeze_void_count_electrons
1 0.500 0.500 0.000 1196.7 1342.9
2 1.000 1.000 0.500 1197.0 1348.6
3 0.578 0.229 0.192 250.0 190.4
4 0.921 0.729 0.308 250.0 172.5
5 0.079 0.271 0.692 249.6 161.0
6 0.422 0.771 0.808 249.4 148.1
